data_4118710
loop_
_publ_author_name
'Albert C. Fahrenbach'
'Zhixue Zhu'
'Dennis Cao'
'Wei-Guang Liu'
'Hao Li'
'Sanjeev K. Dey'
'Subhadeep Basu'
'Ali Trabolsi'
'Youssry Y. Botros'
'William A. Goddard'
'J. Fraser Stoddart'

_publ_section_title
;
 Radically Enhanced Molecular Switches
;
_journal_name_full 'Journal of the American Chemical Society'
_journal_page_first 16275
_journal_page_last 16288
_journal_paper_doi 10.1021/ja306044r
_journal_volume 134
_journal_year 2012
_chemical_formula_moiety '2(C44 H56 N8 O8), 2(C36 H32 N4), C6 H14 O, 8(F6 P), 9(C2 H3 N)'
_chemical_formula_sum 'C92 H108.5 F24 N16.5 O9 P4'
_chemical_formula_weight 2169.33
_chemical_name_systematic
; 
 ? 
;
_space_group_IT_number 2
_symmetry_cell_setting triclinic
_symmetry_space_group_name_Hall '-P 1'
_symmetry_space_group_name_H-M 'P -1'
_atom_sites_solution_hydrogens geom
_atom_sites_solution_primary direct
_atom_sites_solution_secondary difmap
_audit_creation_method SHELXL-97
_cell_angle_alpha 103.784(6)
_cell_angle_beta 90.188(6)
_cell_angle_gamma 99.938(5)
_cell_formula_units_Z 4
_cell_length_a 15.2916(13)
_cell_length_b 26.090(2)
_cell_length_c 26.927(3)
_cell_measurement_temperature 100(2)
_cell_measurement_theta_max 46.27
_cell_measurement_theta_min 3.42
_cell_volume 10265.7(17)
_computing_cell_refinement 'Bruker SAINT'
_computing_data_collection 'Bruker APEX2'
_computing_data_reduction 'Bruker SAINT'
_computing_molecular_graphics 'Bruker SHELXTL'
_computing_publication_material 'Bruker SHELXTL'
_computing_structure_refinement 'SHELXL-97 (Sheldrick, 2008)'
_computing_structure_solution 'SHELXS-97 (Sheldrick, 2008)'
_diffrn_ambient_temperature 100(2)
_diffrn_measured_fraction_theta_full 0.973
_diffrn_measured_fraction_theta_max 0.973
_diffrn_measurement_device_type 'Bruker APEX-II CCD'
_diffrn_measurement_method '\f and \w scans'
_diffrn_radiation_monochromator 'Quazar optics'
_diffrn_radiation_source microsource
_diffrn_radiation_type CuK\a
_diffrn_radiation_wavelength 1.54178
_diffrn_reflns_av_R_equivalents 0.0000
_diffrn_reflns_av_sigmaI/netI 0.1339
_diffrn_reflns_limit_h_max 15
_diffrn_reflns_limit_h_min -15
_diffrn_reflns_limit_k_max 25
_diffrn_reflns_limit_k_min -26
_diffrn_reflns_limit_l_max 26
_diffrn_reflns_limit_l_min 0
_diffrn_reflns_theta_full 50.43
_diffrn_reflns_theta_max 50.43
_diffrn_reflns_theta_min 1.69
_diffrn_standards_number 0
_exptl_absorpt_coefficient_mu 1.613
_exptl_absorpt_correction_T_max 0.9623
_exptl_absorpt_correction_T_min 0.5822
_exptl_absorpt_correction_type multi-scan
_exptl_absorpt_process_details 'twinabs, Bruker'
_exptl_crystal_colour red
_exptl_crystal_density_diffrn 1.404
_exptl_crystal_description needle
_exptl_crystal_F_000 4496
_exptl_crystal_size_max 0.38
_exptl_crystal_size_mid 0.08
_exptl_crystal_size_min 0.02
_refine_diff_density_max 0.983
_refine_diff_density_min -0.584
_refine_diff_density_rms 0.113
_refine_ls_extinction_method none
_refine_ls_goodness_of_fit_ref 1.092
_refine_ls_hydrogen_treatment constr
_refine_ls_matrix_type full
_refine_ls_number_parameters 2669
_refine_ls_number_reflns 20948
_refine_ls_number_restraints 222
_refine_ls_restrained_S_all 1.091
_refine_ls_R_factor_all 0.1964
_refine_ls_R_factor_gt 0.1049
_refine_ls_shift/su_max 0.005
_refine_ls_shift/su_mean 0.000
_refine_ls_structure_factor_coef Fsqd
_refine_ls_weighting_details 'calc w=1/[\s^2^(Fo^2^)+(0.2000P)^2^+0.0000P] where P=(Fo^2^+2Fc^2^)/3'
_refine_ls_weighting_scheme calc
_refine_ls_wR_factor_gt 0.2713
_refine_ls_wR_factor_ref 0.3438
_reflns_number_gt 10743
_reflns_number_total 20948
_reflns_threshold_expression >2sigma(I)
_cod_data_source_file ja306044r_si_002.cif
_cod_data_source_block C92H108.50F24N16.50O9P4
_cod_original_cell_volume 10265.5(15)
_cod_original_formula_sum 'C92 H108.50 F24 N16.50 O9 P4'
_cod_database_code 4118710

loop_
_symmetry_equiv_pos_as_xyz
'x, y, z'
'-x, -y, -z'

loop_
_atom_site_label
_atom_site_type_symbol
_atom_site_fract_x
_atom_site_fract_y
_atom_site_fract_z
_atom_site_U_iso_or_equiv
_atom_site_adp_type
_atom_site_occupancy
_atom_site_symmetry_multiplicity
_atom_site_calc_flag
_atom_site_refinement_flags
P1 P 0.7551(3) 0.79134(15) 0.04957(16) 0.0539(11) Uani 1 1 d .
P2 P 0.0339(4) 0.1469(2) 0.2395(2) 0.0928(17) Uani 1 1 d .
P3 P 0.2307(4) 0.8469(3) 0.2533(2) 0.0959(17) Uani 1 1 d .
P4 P 0.1343(2) 0.4959(2) 0.24905(18) 0.0571(10) Uani 1 1 d .
P5 P 0.5000 0.5000 0.0000 0.0461(14) Uani 1 2 d S
P6 P 0.5876(3) 0.21617(17) 0.44980(17) 0.0624(12) Uani 1 1 d .
P7 P 0.7046(3) 0.24789(17) 0.97477(16) 0.0591(12) Uani 1 1 d .
P8 P 0.5000 0.5000 0.5000 0.0466(14) Uani 1 2 d S
P9 P 0.8560(3) 0.75910(19) 0.52373(17) 0.0658(13) Uani 1 1 d .
F1 F 0.6828(6) 0.7477(3) 0.0666(4) 0.069(2) Uani 1 1 d .
F2 F 0.8086(6) 0.8036(4) 0.1036(4) 0.087(3) Uani 1 1 d .
F3 F 0.8112(6) 0.7456(4) 0.0259(4) 0.081(3) Uani 1 1 d .
F4 F 0.6975(6) 0.8352(3) 0.0745(4) 0.088(3) Uani 1 1 d .
F5 F 0.8256(6) 0.8340(4) 0.0320(4) 0.084(3) Uani 1 1 d .
F6 F 0.7018(6) 0.7784(4) -0.0031(4) 0.083(3) Uani 1 1 d .
F7 F 0.0473(6) 0.1652(4) 0.3002(4) 0.091(3) Uani 1 1 d .
F8 F 0.0206(10) 0.1307(6) 0.1801(5) 0.162(7) Uani 1 1 d .
F9 F -0.0598(8) 0.1654(6) 0.2462(6) 0.147(6) Uani 1 1 d .
F10 F -0.0097(8) 0.0890(4) 0.2423(5) 0.112(4) Uani 1 1 d .
F11 F 0.0751(12) 0.2068(6) 0.2376(6) 0.180(8) Uani 1 1 d .
F12 F 0.1271(8) 0.1310(7) 0.2381(6) 0.178(7) Uani 1 1 d .
F13 F 0.2270(7) 0.8617(5) 0.3150(4) 0.099(3) Uani 1 1 d .
F14 F 0.2357(8) 0.8333(5) 0.1928(4) 0.119(4) Uani 1 1 d .
F15 F 0.1347(7) 0.8473(7) 0.2470(5) 0.157(6) Uani 1 1 d .
F16 F 0.3318(8) 0.8453(6) 0.2591(6) 0.160(6) Uani 1 1 d .
F17 F 0.2476(10) 0.9090(5) 0.2558(5) 0.143(5) Uani 1 1 d .
F18 F 0.2167(10) 0.7847(5) 0.2510(6) 0.154(5) Uani 1 1 d .
F19 F 0.1254(5) 0.4805(4) 0.1880(3) 0.070(3) Uani 1 1 d .
F20 F 0.1415(5) 0.5110(4) 0.3099(3) 0.070(3) Uani 1 1 d .
F21 F 0.1100(7) 0.4337(4) 0.2484(3) 0.078(3) Uani 1 1 d .
F22 F 0.0315(4) 0.4989(4) 0.2503(4) 0.070(2) Uani 1 1 d .
F23 F 0.2367(5) 0.4924(6) 0.2476(5) 0.123(5) Uani 1 1 d .
F24 F 0.1567(6) 0.5577(4) 0.2492(4) 0.082(3) Uani 1 1 d .
F25 F 0.5636(5) 0.4828(3) 0.0383(3) 0.059(2) Uani 1 1 d .
F26 F 0.4211(5) 0.4940(3) 0.0379(3) 0.055(2) Uani 1 1 d .
F27 F 0.5294(5) 0.5612(3) 0.0298(3) 0.053(2) Uani 1 1 d .
F28 F 0.5370(6) 0.2571(3) 0.4318(4) 0.087(3) Uani 1 1 d .
F29 F 0.5117(7) 0.1684(4) 0.4227(4) 0.089(3) Uani 1 1 d .
F30 F 0.5345(7) 0.2237(4) 0.5004(4) 0.096(3) Uani 1 1 d .
F31 F 0.6396(8) 0.1760(4) 0.4684(4) 0.105(4) Uani 1 1 d .
F32 F 0.6637(6) 0.2647(3) 0.4780(4) 0.080(3) Uani 1 1 d .
F33 F 0.6392(7) 0.2101(5) 0.3985(4) 0.112(4) Uani 1 1 d .
F34 F 0.7105(8) 0.1993(5) 0.9297(4) 0.116(4) Uani 1 1 d .
F35 F 0.6972(6) 0.2996(3) 1.0209(3) 0.068(2) Uani 1 1 d .
F36 F 0.7300(6) 0.2869(4) 0.9372(3) 0.080(3) Uani 1 1 d .
F37 F 0.8065(6) 0.2535(4) 0.9918(4) 0.091(3) Uani 1 1 d .
F38 F 0.6747(7) 0.2115(4) 1.0141(4) 0.090(3) Uani 1 1 d .
F39 F 0.6021(6) 0.2446(4) 0.9588(4) 0.085(3) Uani 1 1 d .
F40 F 0.4240(5) 0.5066(3) 0.4614(3) 0.058(2) Uani 1 1 d .
F41 F 0.5751(5) 0.5202(3) 0.4645(3) 0.059(2) Uani 1 1 d .
F42 F 0.4975(5) 0.4391(3) 0.4684(3) 0.055(2) Uani 1 1 d .
F43 F 0.7551(6) 0.7620(4) 0.5385(4) 0.091(3) Uani 1 1 d .
F44 F 0.8181(6) 0.7054(4) 0.4803(4) 0.086(3) Uani 1 1 d .
F45 F 0.9523(6) 0.7517(6) 0.5080(4) 0.116(4) Uani 1 1 d .
F46 F 0.8914(9) 0.8059(7) 0.5674(6) 0.188(8) Uani 1 1 d .
F47 F 0.8475(7) 0.7895(4) 0.4805(4) 0.101(3) Uani 1 1 d .
F48 F 0.8597(7) 0.7223(6) 0.5632(4) 0.119(5) Uani 1 1 d .
O1 O 1.0647(9) 0.6228(6) 0.1279(9) 0.160(9) Uani 1 1 d .
O2 O 1.0178(9) 0.7263(5) 0.1459(6) 0.099(4) Uani 1 1 d .
O3 O 1.0012(8) 0.8417(5) 0.1608(4) 0.081(3) Uani 1 1 d .
O4 O 0.9188(11) 0.9289(5) 0.2054(5) 0.095(4) Uani 1 1 d .
O5 O 0.5799(13) 0.9493(5) 0.3024(6) 0.106(5) Uani 1 1 d .
O6 O 0.4712(12) 0.8816(5) 0.3503(6) 0.122(6) Uani 1 1 d .
O7 O 0.4053(11) 0.7757(6) 0.3613(6) 0.103(5) Uani 1 1 d .
O8 O 0.2860(7) 0.6800(4) 0.3789(4) 0.069(3) Uani 1 1 d .
O1' O 0.1841(8) 0.3083(4) 0.1196(5) 0.075(3) Uani 1 1 d .
O2' O 0.2524(8) 0.2101(5) 0.1317(5) 0.084(4) Uani 1 1 d .
O3' O 0.2532(8) 0.1031(4) 0.1483(4) 0.082(3) Uani 1 1 d .
O4' O 0.3383(11) 0.0365(5) 0.1917(5) 0.095(4) Uani 1 1 d .
O5' O 0.6939(12) 0.0790(5) 0.2872(5) 0.096(4) Uani 1 1 d .
O6' O 0.8172(9) 0.1698(5) 0.3367(5) 0.092(4) Uani 1 1 d .
O7' O 0.8911(9) 0.2833(5) 0.3507(7) 0.102(5) Uani 1 1 d .
O8' O 1.0089(8) 0.3830(5) 0.3854(6) 0.096(4) Uani 1 1 d .
N1 N 0.8013(7) 0.5288(4) 0.1059(4) 0.044(3) Uani 1 1 d .
N2 N 0.8764(8) 0.5167(4) 0.1213(5) 0.048(3) Uani 1 1 d .
N3 N 0.9407(8) 0.5330(4) 0.0912(4) 0.048(3) Uani 1 1 d .
N4 N 0.3758(7) 0.6058(4) 0.4042(4) 0.040(3) Uani 1 1 d .
N5 N 0.4273(8) 0.5774(4) 0.3723(4) 0.045(3) Uani 1 1 d .
N6 N 0.5106(8) 0.5975(4) 0.3878(4) 0.042(3) Uani 1 1 d .
N7 N 0.6396(7) 0.7147(4) 0.3811(4) 0.038(3) Uani 1 1 d .
N8 N 0.7383(7) 0.6510(4) 0.1198(4) 0.039(3) Uani 1 1 d .
N9 N 0.5059(7) 0.7889(4) 0.1937(5) 0.042(3) Uani 1 1 d .
N10 N 0.9280(8) 0.8260(4) 0.3144(6) 0.053(3) Uani 1 1 d .
N11 N 0.8667(6) 0.5775(4) 0.3086(5) 0.038(3) Uani 1 1 d .
N12 N 0.4461(6) 0.5418(4) 0.1877(4) 0.037(3) Uani 1 1 d .
N1' N 0.4518(7) 0.3977(5) 0.1106(5) 0.046(3) Uani 1 1 d .
N2' N 0.3804(8) 0.4174(5) 0.1262(5) 0.050(3) Uani 1 1 d .
N3' N 0.3118(7) 0.3880(4) 0.0963(4) 0.036(3) Uani 1 1 d .
N4' N 0.9238(7) 0.4701(4) 0.4092(4) 0.041(3) Uani 1 1 d .
N5' N 0.8725(8) 0.4886(4) 0.3794(5) 0.050(3) Uani 1 1 d .
N6' N 0.7896(8) 0.4742(4) 0.3926(5) 0.046(3) Uani 1 1 d .
N7' N 0.6528(7) 0.3514(4) 0.3803(4) 0.039(3) Uani 1 1 d .
N8' N 0.5154(7) 0.2815(4) 0.1181(4) 0.036(3) Uani 1 1 d .
N9' N 0.4218(7) 0.4520(4) 0.3126(4) 0.035(3) Uani 1 1 d .
N10' N 0.8206(7) 0.4228(4) 0.1875(4) 0.036(3) Uani 1 1 d .
N11' N 0.7321(9) 0.1771(4) 0.1847(5) 0.053(3) Uani 1 1 d .
N12' N 0.3345(8) 0.2038(4) 0.3061(5) 0.044(3) Uani 1 1 d .
C1 C 0.8185(8) 0.5545(5) 0.0664(5) 0.034(3) Uani 1 1 d .
C2 C 0.9073(10) 0.5579(5) 0.0581(6) 0.050(4) Uani 1 1 d .
H2 H 0.9393 0.5744 0.0341 0.060 Uiso 1 1 calc R
C3 C 1.0319(9) 0.5298(7) 0.1017(6) 0.061(5) Uani 1 1 d .
H3A H 1.0653 0.5288 0.0702 0.073 Uiso 1 1 calc R
H3B H 1.0340 0.4962 0.1123 0.073 Uiso 1 1 calc R
C4 C 1.0740(10) 0.5759(6) 0.1423(6) 0.061(4) Uani 1 1 d .
H4A H 1.0451 0.5750 0.1750 0.073 Uiso 1 1 calc R
H4B H 1.1377 0.5746 0.1471 0.073 Uiso 1 1 calc R
C5 C 1.1147(14) 0.6649(10) 0.1416(11) 0.115(9) Uani 1 1 d .
H5A H 1.1733 0.6590 0.1282 0.138 Uiso 1 1 calc R
H5B H 1.1217 0.6724 0.1794 0.138 Uiso 1 1 calc R
C6 C 1.0992(12) 0.7123(9) 0.1303(9) 0.106(7) Uani 1 1 d .
H6A H 1.1474 0.7420 0.1469 0.127 Uiso 1 1 calc R
H6B H 1.1018 0.7083 0.0928 0.127 Uiso 1 1 calc R
C7 C 0.9789(13) 0.7518(7) 0.1131(8) 0.088(6) Uani 1 1 d .
H7A H 0.9165 0.7529 0.1221 0.105 Uiso 1 1 calc R
H7B H 0.9784 0.7301 0.0774 0.105 Uiso 1 1 calc R
C8 C 1.0247(13) 0.8063(7) 0.1154(7) 0.084(5) Uani 1 1 d .
H8A H 1.0898 0.8075 0.1160 0.101 Uiso 1 1 calc R
H8B H 1.0074 0.8176 0.0848 0.101 Uiso 1 1 calc R
C9 C 1.0415(15) 0.8978(8) 0.1655(8) 0.100(6) Uani 1 1 d .
H9A H 1.0195 0.9111 0.1372 0.120 Uiso 1 1 calc R
H9B H 1.1071 0.9019 0.1647 0.120 Uiso 1 1 calc R
C10 C 1.0129(12) 0.9293(7) 0.2186(12) 0.129(11) Uani 1 1 d .
H10A H 1.0188 0.9103 0.2459 0.155 Uiso 1 1 calc R
H10B H 1.0473 0.9662 0.2292 0.155 Uiso 1 1 calc R
C11 C 0.8742(13) 0.9414(7) 0.2500(13) 0.101(9) Uani 1 1 d .
C12 C 0.908(2) 0.9560(7) 0.2977(9) 0.138(12) Uani 1 1 d .
H12 H 0.9695 0.9606 0.3054 0.166 Uiso 1 1 calc R
C13 C 0.8426(17) 0.9649(7) 0.3391(10) 0.100(7) Uani 1 1 d .
H13 H 0.8630 0.9729 0.3739 0.120 Uiso 1 1 calc R
C14 C 0.757(2) 0.9618(7) 0.3279(9) 0.110(8) Uani 1 1 d .
H14 H 0.7184 0.9703 0.3549 0.132 Uiso 1 1 calc R
C15 C 0.7213(14) 0.9455(6) 0.2747(8) 0.068(5) Uani 1 1 d .
C16 C 0.630(2) 0.9416(7) 0.2650(15) 0.132(12) Uani 1 1 d U
C17 C 0.5935(18) 0.9265(8) 0.2119(12) 0.111(8) Uani 1 1 d .
H17 H 0.5317 0.9217 0.2039 0.133 Uiso 1 1 calc R
C18 C 0.657(2) 0.9194(7) 0.1736(10) 0.112(8) Uani 1 1 d .
H18 H 0.6365 0.9126 0.1388 0.134 Uiso 1 1 calc R
C19 C 0.7478(15) 0.9221(7) 0.1847(10) 0.089(6) Uani 1 1 d .
H19 H 0.7880 0.9131 0.1586 0.107 Uiso 1 1 calc R
C20 C 0.773(2) 0.9378(7) 0.2330(10) 0.129(12) Uani 1 1 d .
C21 C 0.4890(18) 0.9366(7) 0.2974(10) 0.113(8) Uani 1 1 d .
H21A H 0.4723 0.9026 0.2708 0.136 Uiso 1 1 calc R
H21B H 0.4667 0.9650 0.2849 0.136 Uiso 1 1 calc R
C22 C 0.445(2) 0.9308(7) 0.3429(10) 0.145(11) Uani 1 1 d .
H22A H 0.3798 0.9266 0.3381 0.174 Uiso 1 1 calc R
H22B H 0.4665 0.9617 0.3721 0.174 Uiso 1 1 calc R
C23 C 0.4383(18) 0.8707(9) 0.3957(8) 0.121(8) Uani 1 1 d .
H23A H 0.3735 0.8706 0.3962 0.145 Uiso 1 1 calc R
H23B H 0.4675 0.8987 0.4254 0.145 Uiso 1 1 calc R
C24 C 0.4557(17) 0.8200(10) 0.3983(9) 0.116(8) Uani 1 1 d .
H24A H 0.4428 0.8149 0.4330 0.139 Uiso 1 1 calc R
H24B H 0.5198 0.8196 0.3935 0.139 Uiso 1 1 calc R
C25 C 0.3141(17) 0.7694(9) 0.3684(9) 0.113(8) Uani 1 1 d .
H25A H 0.2882 0.7936 0.3516 0.135 Uiso 1 1 calc R
H25B H 0.3040 0.7799 0.4055 0.135 Uiso 1 1 calc R
C26 C 0.2695(14) 0.7141(10) 0.3474(9) 0.105(7) Uani 1 1 d .
H26A H 0.2047 0.7131 0.3441 0.125 Uiso 1 1 calc R
H26B H 0.2906 0.7008 0.3128 0.125 Uiso 1 1 calc R
C27 C 0.2563(11) 0.6260(7) 0.3587(7) 0.074(5) Uani 1 1 d .
H27A H 0.2842 0.6143 0.3258 0.088 Uiso 1 1 calc R
H27B H 0.1910 0.6191 0.3522 0.088 Uiso 1 1 calc R
C28 C 0.2796(8) 0.5960(6) 0.3952(6) 0.047(4) Uani 1 1 d .
H28A H 0.2508 0.6075 0.4279 0.057 Uiso 1 1 calc R
H28B H 0.2577 0.5572 0.3813 0.057 Uiso 1 1 calc R
C29 C 0.4261(9) 0.6450(5) 0.4389(5) 0.040(3) Uani 1 1 d .
H29 H 0.4059 0.6713 0.4650 0.048 Uiso 1 1 calc R
C30 C 0.5111(9) 0.6401(5) 0.4297(5) 0.037(3) Uani 1 1 d .
C31 C 0.5947(9) 0.6748(5) 0.4539(5) 0.044(4) Uani 1 1 d .
H31A H 0.6438 0.6542 0.4470 0.053 Uiso 1 1 calc R
H31B H 0.5888 0.6848 0.4914 0.053 Uiso 1 1 calc R
C32 C 0.6182(9) 0.7251(5) 0.4352(5) 0.042(3) Uani 1 1 d .
H32A H 0.5677 0.7447 0.4402 0.050 Uiso 1 1 calc R
H32B H 0.6699 0.7485 0.4560 0.050 Uiso 1 1 calc R
C33 C 0.5745(9) 0.7057(5) 0.3445(5) 0.036(3) Uani 1 1 d .
H33 H 0.5154 0.7081 0.3543 0.044 Uiso 1 1 calc R
C34 C 0.5914(8) 0.6931(4) 0.2939(5) 0.034(3) Uani 1 1 d .
H34 H 0.5442 0.6876 0.2691 0.040 Uiso 1 1 calc R
C35 C 0.6782(8) 0.6881(4) 0.2772(5) 0.028(3) Uani 1 1 d .
C36 C 0.7438(8) 0.6980(5) 0.3165(5) 0.035(3) Uani 1 1 d .
H36 H 0.8037 0.6961 0.3082 0.042 Uiso 1 1 calc R
C37 C 0.7226(9) 0.7104(5) 0.3663(6) 0.043(4) Uani 1 1 d .
H37 H 0.7685 0.7164 0.3920 0.052 Uiso 1 1 calc R
C38 C 0.6989(8) 0.6747(5) 0.2239(6) 0.038(3) Uani 1 1 d .
C39 C 0.6321(9) 0.6636(5) 0.1836(5) 0.037(3) Uani 1 1 d .
H39 H 0.5717 0.6640 0.1916 0.045 Uiso 1 1 calc R
C40 C 0.6544(9) 0.6524(5) 0.1339(5) 0.040(3) Uani 1 1 d .
H40 H 0.6087 0.6453 0.1079 0.048 Uiso 1 1 calc R
C41 C 0.8043(9) 0.6616(5) 0.1561(5) 0.033(3) Uani 1 1 d .
H41 H 0.8638 0.6609 0.1463 0.040 Uiso 1 1 calc R
C42 C 0.7865(8) 0.6733(5) 0.2068(5) 0.037(3) Uani 1 1 d .
H42 H 0.8344 0.6808 0.2315 0.045 Uiso 1 1 calc R
C43 C 0.7577(9) 0.6362(5) 0.0644(5) 0.040(3) Uani 1 1 d .
H43A H 0.8184 0.6542 0.0595 0.048 Uiso 1 1 calc R
H43B H 0.7154 0.6492 0.0444 0.048 Uiso 1 1 calc R
C44 C 0.7505(8) 0.5767(5) 0.0446(5) 0.038(3) Uani 1 1 d .
H44A H 0.6912 0.5589 0.0521 0.045 Uiso 1 1 calc R
H44B H 0.7547 0.5685 0.0069 0.045 Uiso 1 1 calc R
C45 C 0.5776(10) 0.7871(5) 0.1646(6) 0.046(4) Uani 1 1 d .
H45 H 0.5713 0.7799 0.1283 0.056 Uiso 1 1 calc R
C46 C 0.6611(10) 0.7959(5) 0.1891(6) 0.046(4) Uani 1 1 d .
H46 H 0.7114 0.7928 0.1687 0.055 Uiso 1 1 calc R
C47 C 0.6739(9) 0.8086(5) 0.2404(6) 0.044(4) Uani 1 1 d .
C48 C 0.5978(9) 0.8129(5) 0.2707(5) 0.039(3) Uani 1 1 d .
H48 H 0.6043 0.8236 0.3070 0.047 Uiso 1 1 calc R
C49 C 0.5149(11) 0.8012(5) 0.2464(6) 0.050(4) Uani 1 1 d .
H49 H 0.4635 0.8017 0.2661 0.060 Uiso 1 1 calc R
C50 C 0.7608(9) 0.8158(5) 0.2663(6) 0.049(4) Uani 1 1 d .
C51 C 0.8379(9) 0.8110(5) 0.2367(6) 0.048(4) Uani 1 1 d .
H51 H 0.8342 0.8045 0.2004 0.057 Uiso 1 1 calc R
C52 C 0.9186(11) 0.8160(6) 0.2630(7) 0.057(5) Uani 1 1 d .
H52 H 0.9699 0.8122 0.2437 0.068 Uiso 1 1 calc R
C53 C 0.8563(11) 0.8327(5) 0.3425(7) 0.053(4) Uani 1 1 d .
H53 H 0.8621 0.8403 0.3788 0.064 Uiso 1 1 calc R
C54 C 0.7748(10) 0.8286(5) 0.3188(6) 0.047(4) Uani 1 1 d .
H54 H 0.7258 0.8349 0.3395 0.057 Uiso 1 1 calc R
C55 C 1.0132(9) 0.8227(5) 0.3394(6) 0.051(4) Uani 1 1 d .
H55A H 1.0202 0.8458 0.3747 0.061 Uiso 1 1 calc R
H55B H 1.0642 0.8347 0.3198 0.061 Uiso 1 1 calc R
C56 C 1.0094(8) 0.7633(5) 0.3405(6) 0.049(4) Uani 1 1 d .
C57 C 0.9768(9) 0.7451(6) 0.3830(6) 0.046(4) Uani 1 1 d .
H57 H 0.9635 0.7696 0.4130 0.055 Uiso 1 1 calc R
C58 C 0.9647(8) 0.6920(5) 0.3806(5) 0.043(4) Uani 1 1 d .
H58 H 0.9411 0.6801 0.4093 0.051 Uiso 1 1 calc R
C59 C 0.9843(8) 0.6547(5) 0.3397(5) 0.040(3) Uani 1 1 d .
C60 C 1.0210(9) 0.6725(6) 0.2985(6) 0.050(4) Uani 1 1 d .
H60 H 1.0381 0.6477 0.2699 0.059 Uiso 1 1 calc R
C61 C 1.0328(9) 0.7271(6) 0.2992(6) 0.052(4) Uani 1 1 d .
H61 H 1.0572 0.7392 0.2707 0.063 Uiso 1 1 calc R
C62 C 0.9563(9) 0.5955(5) 0.3349(5) 0.046(4) Uani 1 1 d .
H62A H 0.9996 0.5758 0.3150 0.055 Uiso 1 1 calc R
H62B H 0.9546 0.5881 0.3693 0.055 Uiso 1 1 calc R
C63 C 0.7943(9) 0.5813(5) 0.3378(6) 0.040(4) Uani 1 1 d .
H63 H 0.8011 0.5885 0.3740 0.048 Uiso 1 1 calc R
C64 C 0.7112(8) 0.5748(4) 0.3146(5) 0.031(3) Uani 1 1 d .
H64 H 0.6609 0.5772 0.3351 0.037 Uiso 1 1 calc R
C65 C 0.7001(8) 0.5646(5) 0.2614(5) 0.030(3) Uani 1 1 d .
C66 C 0.7777(8) 0.5591(5) 0.2332(6) 0.037(3) Uani 1 1 d .
H66 H 0.7727 0.5501 0.1968 0.045 Uiso 1 1 calc R
C67 C 0.8581(9) 0.5662(5) 0.2567(5) 0.033(3) Uani 1 1 d .
H67 H 0.9092 0.5633 0.2370 0.040 Uiso 1 1 calc R
C68 C 0.6148(8) 0.5568(5) 0.2352(5) 0.034(3) Uani 1 1 d .
C69 C 0.5386(8) 0.5647(5) 0.2643(5) 0.033(3) Uani 1 1 d .
H69 H 0.5440 0.5748 0.3007 0.040 Uiso 1 1 calc R
C70 C 0.4574(9) 0.5576(5) 0.2395(5) 0.035(3) Uani 1 1 d .
H70 H 0.4073 0.5641 0.2592 0.042 Uiso 1 1 calc R
C71 C 0.5185(8) 0.5324(5) 0.1588(5) 0.033(3) Uani 1 1 d .
H71 H 0.5108 0.5202 0.1226 0.040 Uiso 1 1 calc R
C72 C 0.5999(9) 0.5404(5) 0.1814(5) 0.034(3) Uani 1 1 d .
H72 H 0.6490 0.5347 0.1605 0.040 Uiso 1 1 calc R
C73 C 0.3608(9) 0.5436(5) 0.1615(5) 0.042(4) Uani 1 1 d .
H73A H 0.3095 0.5310 0.1805 0.050 Uiso 1 1 calc R
H73B H 0.3554 0.5204 0.1263 0.050 Uiso 1 1 calc R
C74 C 0.3635(8) 0.6018(5) 0.1602(5) 0.038(3) Uani 1 1 d .
C75 C 0.4030(8) 0.6217(5) 0.1201(5) 0.042(4) Uani 1 1 d .
H75 H 0.4212 0.5974 0.0914 0.050 Uiso 1 1 calc R
C76 C 0.4161(8) 0.6756(5) 0.1211(5) 0.040(3) Uani 1 1 d .
H76 H 0.4421 0.6880 0.0932 0.047 Uiso 1 1 calc R
C77 C 0.3912(8) 0.7117(5) 0.1632(5) 0.036(3) Uani 1 1 d .
C78 C 0.3491(8) 0.6920(6) 0.2025(6) 0.046(4) Uani 1 1 d .
H78 H 0.3305 0.7163 0.2310 0.056 Uiso 1 1 calc R
C79 C 0.3339(7) 0.6381(5) 0.2007(5) 0.036(3) Uani 1 1 d .
H79 H 0.3031 0.6254 0.2272 0.043 Uiso 1 1 calc R
C80 C 0.4163(8) 0.7707(5) 0.1674(6) 0.046(4) Uani 1 1 d .
H80A H 0.4177 0.7779 0.1329 0.055 Uiso 1 1 calc R
H80B H 0.3725 0.7900 0.1872 0.055 Uiso 1 1 calc R
C1' C 0.4273(9) 0.3554(6) 0.0699(5) 0.042(4) Uani 1 1 d .
C2' C 0.3369(9) 0.3488(5) 0.0608(5) 0.039(3) Uani 1 1 d .
H2' H 0.3006 0.3223 0.0350 0.047 Uiso 1 1 calc R
C3' C 0.2226(9) 0.3966(6) 0.1063(6) 0.051(4) Uani 1 1 d .
H3'1 H 0.1857 0.3857 0.0739 0.061 Uiso 1 1 calc R
H3'2 H 0.2226 0.4351 0.1216 0.061 Uiso 1 1 calc R
C4' C 0.1836(10) 0.3626(7) 0.1439(6) 0.068(5) Uani 1 1 d .
H4'1 H 0.2203 0.3733 0.1763 0.081 Uiso 1 1 calc R
H4'2 H 0.1222 0.3680 0.1518 0.081 Uiso 1 1 calc R
C5' C 0.1478(12) 0.2725(7) 0.1489(7) 0.082(5) Uani 1 1 d .
H5'1 H 0.0826 0.2707 0.1498 0.099 Uiso 1 1 calc R
H5'2 H 0.1730 0.2856 0.1845 0.099 Uiso 1 1 calc R
C6' C 0.1676(13) 0.2188(7) 0.1268(9) 0.097(6) Uani 1 1 d .
H6'1 H 0.1282 0.1931 0.1422 0.117 Uiso 1 1 calc R
H6'2 H 0.1507 0.2095 0.0898 0.117 Uiso 1 1 calc R
C7' C 0.2756(16) 0.1646(8) 0.0986(8) 0.108(7) Uani 1 1 d .
H7'1 H 0.3402 0.1661 0.1038 0.129 Uiso 1 1 calc R
H7'2 H 0.2649 0.1668 0.0629 0.129 Uiso 1 1 calc R
C8' C 0.2297(15) 0.1128(7) 0.1039(8) 0.097(6) Uani 1 1 d .
H8'1 H 0.1647 0.1118 0.1022 0.117 Uiso 1 1 calc R
H8'2 H 0.2439 0.0843 0.0752 0.117 Uiso 1 1 calc R
C9' C 0.2133(12) 0.0516(7) 0.1539(9) 0.092(6) Uani 1 1 d .
H9'1 H 0.2273 0.0236 0.1246 0.111 Uiso 1 1 calc R
H9'2 H 0.1479 0.0488 0.1542 0.111 Uiso 1 1 calc R
C10' C 0.2468(17) 0.0434(8) 0.2013(8) 0.102(7) Uani 1 1 d .
H10C H 0.2117 0.0111 0.2095 0.123 Uiso 1 1 calc R
H10D H 0.2446 0.0749 0.2301 0.123 Uiso 1 1 calc R
C11' C 0.3920(19) 0.0485(7) 0.2342(8) 0.090(7) Uani 1 1 d .
C12' C 0.3704(16) 0.0582(7) 0.2853(9) 0.086(6) Uani 1 1 d .
H12' H 0.3103 0.0549 0.2948 0.103 Uiso 1 1 calc R
C13' C 0.4375(18) 0.0722(6) 0.3204(9) 0.091(6) Uani 1 1 d .
H13' H 0.4234 0.0803 0.3554 0.109 Uiso 1 1 calc R
C14' C 0.5234(15) 0.0757(6) 0.3097(8) 0.082(6) Uani 1 1 d .
H14' H 0.5682 0.0866 0.3365 0.098 Uiso 1 1 calc R
C15' C 0.5464(17) 0.0632(6) 0.2589(8) 0.077(6) Uani 1 1 d .
C16' C 0.6352(15) 0.0642(6) 0.2447(9) 0.074(5) Uani 1 1 d .
C17' C 0.6593(16) 0.0518(7) 0.1971(9) 0.087(6) Uani 1 1 d .
H17' H 0.7200 0.0514 0.1901 0.105 Uiso 1 1 calc R
C18' C 0.5946(18) 0.0391(6) 0.1562(9) 0.087(6) Uani 1 1 d .
H18' H 0.6124 0.0315 0.1218 0.104 Uiso 1 1 calc R
C19' C 0.5060(15) 0.0377(6) 0.1661(9) 0.084(6) Uani 1 1 d .
H19' H 0.4615 0.0299 0.1394 0.100 Uiso 1 1 calc R
C20' C 0.4842(17) 0.0490(6) 0.2201(8) 0.075(5) Uani 1 1 d .
C21' C 0.7876(16) 0.0842(8) 0.2789(9) 0.105(7) Uani 1 1 d .
H21C H 0.8034 0.1038 0.2519 0.127 Uiso 1 1 calc R
H21D H 0.8051 0.0485 0.2683 0.127 Uiso 1 1 calc R
C22' C 0.8336(15) 0.1158(7) 0.3301(8) 0.099(7) Uani 1 1 d .
H22C H 0.8086 0.1002 0.3582 0.118 Uiso 1 1 calc R
H22D H 0.8982 0.1153 0.3296 0.118 Uiso 1 1 calc R
C23' C 0.8566(17) 0.2022(8) 0.3850(9) 0.119(8) Uani 1 1 d .
H23C H 0.9205 0.2003 0.3879 0.143 Uiso 1 1 calc R
H23D H 0.8262 0.1902 0.4138 0.143 Uiso 1 1 calc R
C24' C 0.8442(18) 0.2604(9) 0.3854(9) 0.115(8) Uani 1 1 d .
H24C H 0.7802 0.2600 0.3789 0.139 Uiso 1 1 calc R
H24D H 0.8614 0.2835 0.4201 0.139 Uiso 1 1 calc R
C25' C 0.9817(14) 0.2928(9) 0.3567(12) 0.176(15) Uani 1 1 d .
H25C H 0.9955 0.2762 0.3846 0.211 Uiso 1 1 calc R
H25D H 1.0030 0.2714 0.3251 0.211 Uiso 1 1 calc R
C26' C 1.0300(17) 0.3370(9) 0.3656(15) 0.183(16) Uani 1 1 d .
H26C H 1.0556 0.3400 0.3325 0.220 Uiso 1 1 calc R
H26D H 1.0799 0.3343 0.3878 0.220 Uiso 1 1 calc R
C27' C 1.0359(10) 0.4258(7) 0.3622(6) 0.064(4) Uani 1 1 d .
H27C H 1.0012 0.4203 0.3297 0.076 Uiso 1 1 calc R
H27D H 1.0998 0.4291 0.3551 0.076 Uiso 1 1 calc R
C28' C 1.0187(10) 0.4745(6) 0.3997(6) 0.058(4) Uani 1 1 d .
H28C H 1.0527 0.4789 0.4323 0.070 Uiso 1 1 calc R
H28D H 1.0390 0.5066 0.3863 0.070 Uiso 1 1 calc R
C29' C 0.8756(9) 0.4466(5) 0.4414(5) 0.034(3) Uani 1 1 d .
H29' H 0.8964 0.4309 0.4666 0.041 Uiso 1 1 calc R
C30' C 0.7909(8) 0.4498(5) 0.4306(5) 0.035(3) Uani 1 1 d .
C31' C 0.7086(8) 0.4270(5) 0.4538(5) 0.040(3) Uani 1 1 d .
H31C H 0.7191 0.4358 0.4914 0.048 Uiso 1 1 calc R
H31D H 0.6595 0.4448 0.4465 0.048 Uiso 1 1 calc R
C32' C 0.6798(8) 0.3678(5) 0.4352(5) 0.040(3) Uani 1 1 d .
H32C H 0.7293 0.3498 0.4412 0.048 Uiso 1 1 calc R
H32D H 0.6293 0.3559 0.4551 0.048 Uiso 1 1 calc R
C33' C 0.5655(9) 0.3473(5) 0.3642(5) 0.040(4) Uani 1 1 d .
H33' H 0.5226 0.3536 0.3894 0.049 Uiso 1 1 calc R
C34' C 0.5382(9) 0.3347(5) 0.3144(5) 0.037(3) Uani 1 1 d .
H34' H 0.4773 0.3329 0.3057 0.044 Uiso 1 1 calc R
C35' C 0.5972(8) 0.3242(4) 0.2754(5) 0.031(3) Uani 1 1 d .
C36' C 0.6880(8) 0.3276(5) 0.2924(5) 0.033(3) Uani 1 1 d .
H36' H 0.7310 0.3199 0.2676 0.040 Uiso 1 1 calc R
C37' C 0.7129(9) 0.3412(5) 0.3419(6) 0.045(4) Uani 1 1 d .
H37' H 0.7737 0.3439 0.3515 0.054 Uiso 1 1 calc R
C38' C 0.5685(8) 0.3105(5) 0.2231(5) 0.030(3) Uani 1 1 d .
C39' C 0.4784(9) 0.3032(5) 0.2043(5) 0.037(3) Uani 1 1 d .
H39' H 0.4335 0.3088 0.2283 0.044 Uiso 1 1 calc R
C40' C 0.4556(9) 0.2894(5) 0.1560(5) 0.041(3) Uani 1 1 d .
H40' H 0.3943 0.2844 0.1463 0.049 Uiso 1 1 calc R
C41' C 0.6031(9) 0.2872(5) 0.1328(6) 0.038(3) Uani 1 1 d .
H41' H 0.6456 0.2817 0.1072 0.045 Uiso 1 1 calc R
C42' C 0.6306(8) 0.3004(5) 0.1823(5) 0.034(3) Uani 1 1 d .
H42' H 0.6918 0.3033 0.1910 0.041 Uiso 1 1 calc R
C43' C 0.4884(9) 0.2693(5) 0.0633(6) 0.052(4) Uani 1 1 d .
H43C H 0.4270 0.2486 0.0579 0.063 Uiso 1 1 calc R
H43D H 0.5280 0.2468 0.0432 0.063 Uiso 1 1 calc R
C44' C 0.4924(9) 0.3208(5) 0.0440(5) 0.047(4) Uani 1 1 d .
H44C H 0.5534 0.3419 0.0504 0.056 Uiso 1 1 calc R
H44D H 0.4790 0.3107 0.0066 0.056 Uiso 1 1 calc R
C45' C 0.5009(8) 0.4627(4) 0.3404(5) 0.032(3) Uani 1 1 d .
H45' H 0.5014 0.4738 0.3767 0.038 Uiso 1 1 calc R
C46' C 0.5797(8) 0.4578(4) 0.3166(5) 0.035(3) Uani 1 1 d .
H46' H 0.6337 0.4661 0.3368 0.042 Uiso 1 1 calc R
C47' C 0.5816(8) 0.4406(4) 0.2625(5) 0.029(3) Uani 1 1 d .
C48' C 0.4974(8) 0.4316(4) 0.2353(5) 0.033(3) Uani 1 1 d .
H48' H 0.4939 0.4216 0.1990 0.040 Uiso 1 1 calc R
C49' C 0.4215(9) 0.4376(5) 0.2619(5) 0.035(3) Uani 1 1 d .
H49' H 0.3664 0.4312 0.2431 0.042 Uiso 1 1 calc R
C50' C 0.6617(8) 0.4339(5) 0.2374(5) 0.031(3) Uani 1 1 d .
C51' C 0.7436(8) 0.4403(5) 0.2647(5) 0.033(3) Uani 1 1 d .
H51' H 0.7461 0.4492 0.3011 0.040 Uiso 1 1 calc R
C52' C 0.8189(8) 0.4336(5) 0.2389(5) 0.035(3) Uani 1 1 d .
H52' H 0.8726 0.4367 0.2581 0.042 Uiso 1 1 calc R
C53' C 0.7443(9) 0.4180(5) 0.1605(5) 0.037(3) Uani 1 1 d .
H53' H 0.7446 0.4110 0.1243 0.044 Uiso 1 1 calc R
C54' C 0.6656(8) 0.4230(4) 0.1844(5) 0.036(3) Uani 1 1 d .
H54' H 0.6127 0.4189 0.1642 0.043 Uiso 1 1 calc R
C55' C 0.9009(7) 0.4057(5) 0.1608(5) 0.038(3) Uani 1 1 d .
H55C H 0.9561 0.4257 0.1806 0.046 Uiso 1 1 calc R
H55D H 0.9026 0.4126 0.1262 0.046 Uiso 1 1 calc R
C56' C 0.8925(8) 0.3464(5) 0.1572(5) 0.040(3) Uani 1 1 d .
C57' C 0.9240(8) 0.3295(5) 0.1989(5) 0.041(3) Uani 1 1 d .
H57' H 0.9576 0.3543 0.2269 0.049 Uiso 1 1 calc R
C58' C 0.9032(9) 0.2744(6) 0.1970(6) 0.055(4) Uani 1 1 d .
H58' H 0.9242 0.2618 0.2244 0.066 Uiso 1 1 calc R
C59' C 0.8525(9) 0.2373(6) 0.1563(6) 0.050(4) Uani 1 1 d .
C60' C 0.8274(9) 0.2556(6) 0.1160(6) 0.050(4) Uani 1 1 d .
H60' H 0.7947 0.2310 0.0875 0.060 Uiso 1 1 calc R
C61' C 0.8488(9) 0.3091(5) 0.1160(6) 0.046(4) Uani 1 1 d .
H61' H 0.8327 0.3204 0.0868 0.055 Uiso 1 1 calc R
C62' C 0.8212(9) 0.1807(5) 0.1609(6) 0.059(4) Uani 1 1 d .
H62C H 0.8161 0.1557 0.1266 0.070 Uiso 1 1 calc R
H62D H 0.8646 0.1705 0.1824 0.070 Uiso 1 1 calc R
C63' C 0.7338(11) 0.1923(5) 0.2365(8) 0.061(5) Uani 1 1 d .
H63' H 0.7892 0.2018 0.2554 0.073 Uiso 1 1 calc R
C64' C 0.6561(11) 0.1941(5) 0.2621(6) 0.047(4) Uani 1 1 d .
H64' H 0.6568 0.2026 0.2985 0.057 Uiso 1 1 calc R
C65' C 0.5772(10) 0.1834(5) 0.2335(6) 0.049(4) Uani 1 1 d .
C66' C 0.5801(11) 0.1692(5) 0.1799(6) 0.052(4) Uani 1 1 d .
H66' H 0.5267 0.1623 0.1594 0.062 Uiso 1 1 calc R
C67' C 0.6580(11) 0.1655(5) 0.1573(6) 0.049(4) Uani 1 1 d .
H67' H 0.6587 0.1542 0.1211 0.059 Uiso 1 1 calc R
C68' C 0.4904(10) 0.1875(5) 0.2589(6) 0.045(4) Uani 1 1 d .
C69' C 0.4875(9) 0.1999(5) 0.3125(6) 0.044(4) Uani 1 1 d .
H69' H 0.5392 0.2037 0.3337 0.053 Uiso 1 1 calc R
C70' C 0.4071(11) 0.2062(5) 0.3330(6) 0.041(4) Uani 1 1 d .
H70' H 0.4039 0.2129 0.3692 0.050 Uiso 1 1 calc R
C71' C 0.3345(10) 0.1912(6) 0.2566(7) 0.054(4) Uani 1 1 d .
H71' H 0.2814 0.1891 0.2372 0.064 Uiso 1 1 calc R
C72' C 0.4091(12) 0.1810(6) 0.2321(7) 0.064(5) Uani 1 1 d .
H72' H 0.4062 0.1693 0.1958 0.077 Uiso 1 1 calc R
C73' C 0.2552(10) 0.2227(5) 0.3310(6) 0.057(4) Uani 1 1 d .
H73C H 0.2491 0.2140 0.3649 0.068 Uiso 1 1 calc R
H73D H 0.2007 0.2047 0.3096 0.068 Uiso 1 1 calc R
C74' C 0.2673(9) 0.2820(6) 0.3374(6) 0.043(4) Uani 1 1 d .
C75' C 0.2362(9) 0.3016(6) 0.2972(6) 0.055(4) Uani 1 1 d .
H75' H 0.2017 0.2775 0.2690 0.065 Uiso 1 1 calc R
C76' C 0.2561(9) 0.3562(6) 0.2989(6) 0.047(4) Uani 1 1 d .
H76' H 0.2352 0.3689 0.2716 0.056 Uiso 1 1 calc R
C77' C 0.3052(8) 0.3918(5) 0.3391(6) 0.041(4) Uani 1 1 d .
C78' C 0.3314(8) 0.3710(5) 0.3791(5) 0.039(3) Uani 1 1 d .
H78' H 0.3641 0.3946 0.4082 0.047 Uiso 1 1 calc R
C79' C 0.3111(9) 0.3174(5) 0.3774(6) 0.052(4) Uani 1 1 d .
H79' H 0.3289 0.3050 0.4057 0.062 Uiso 1 1 calc R
C80' C 0.3376(7) 0.4481(5) 0.3385(5) 0.033(3) Uani 1 1 d .
H80C H 0.2932 0.4613 0.3202 0.040 Uiso 1 1 calc R
H80D H 0.3464 0.4706 0.3739 0.040 Uiso 1 1 calc R
N1S N 0.0032(13) 0.3775(7) 0.0366(7) 0.121(6) Uani 1 1 d DU
C1S C 0.0119(15) 0.3311(9) 0.0331(9) 0.111(6) Uani 1 1 d DU
C2S C 0.0075(13) 0.2780(8) 0.0324(9) 0.108(6) Uani 1 1 d DU
H2S1 H 0.0491 0.2748 0.0588 0.161 Uiso 1 1 calc R
H2S2 H 0.0234 0.2588 -0.0013 0.161 Uiso 1 1 calc R
H2S3 H -0.0530 0.2626 0.0392 0.161 Uiso 1 1 calc R
N2S N 0.7749(10) 0.4792(6) 0.9359(6) 0.077(4) Uani 1 1 d U
C3S C 0.7589(13) 0.4536(8) 0.9645(8) 0.080(5) Uani 1 1 d U
C4S C 0.7361(13) 0.4201(7) 1.0001(7) 0.095(5) Uani 1 1 d U
H4S1 H 0.7035 0.4387 1.0280 0.143 Uiso 1 1 calc R
H4S2 H 0.7906 0.4128 1.0142 0.143 Uiso 1 1 calc R
H4S3 H 0.6988 0.3862 0.9822 0.143 Uiso 1 1 calc R
N3S N 0.624(3) 0.0988(14) 0.8532(13) 0.251(13) Uani 1 1 d DU
C5S C 0.671(3) 0.0847(16) 0.8827(15) 0.231(13) Uani 1 1 d DU
C6S C 0.665(2) 0.0649(12) 0.9266(13) 0.204(13) Uani 1 1 d DU
H6S1 H 0.6229 0.0817 0.9494 0.306 Uiso 1 1 calc R
H6S2 H 0.7239 0.0732 0.9444 0.306 Uiso 1 1 calc R
H6S3 H 0.6452 0.0260 0.9169 0.306 Uiso 1 1 calc R
N4S N 0.7850(9) 0.5247(6) 0.5618(6) 0.072(4) Uani 1 1 d U
C7S C 0.7921(13) 0.5534(7) 0.5358(7) 0.078(4) Uani 1 1 d U
C8S C 0.8004(16) 0.5889(7) 0.5038(8) 0.109(6) Uani 1 1 d U
H8S1 H 0.7475 0.5805 0.4807 0.163 Uiso 1 1 calc R
H8S2 H 0.8532 0.5853 0.4837 0.163 Uiso 1 1 calc R
H8S3 H 0.8062 0.6258 0.5247 0.163 Uiso 1 1 calc R
N5S N 0.6880(17) 0.8567(9) 0.4286(8) 0.143(7) Uani 1 1 d U
C9S C 0.6824(19) 0.8673(10) 0.4685(10) 0.126(6) Uani 1 1 d U
C10S C 0.6686(18) 0.8801(10) 0.5191(9) 0.143(8) Uani 1 1 d U
H10E H 0.6513 0.9155 0.5286 0.214 Uiso 1 1 calc R
H10F H 0.7233 0.8808 0.5385 0.214 Uiso 1 1 calc R
H10G H 0.6211 0.8532 0.5270 0.214 Uiso 1 1 calc R
N6S N 0.4881(18) 0.1318(10) 0.0686(8) 0.171(8) Uani 1 1 d U
C11S C 0.480(2) 0.1221(14) 0.0265(11) 0.178(8) Uani 1 1 d U
C12S C 0.470(2) 0.1219(13) -0.0295(10) 0.183(10) Uani 1 1 d U
H12A H 0.4097 0.1274 -0.0368 0.275 Uiso 1 1 calc R
H12B H 0.4794 0.0874 -0.0507 0.275 Uiso 1 1 calc R
H12C H 0.5135 0.1509 -0.0371 0.275 Uiso 1 1 calc R
N7S N 0.0757(14) 0.6211(8) 0.4633(7) 0.124(6) Uani 1 1 d DU
C13S C 0.1088(15) 0.6682(9) 0.4679(8) 0.106(6) Uani 1 1 d DU
C14S C 0.1414(13) 0.7220(8) 0.4705(7) 0.098(6) Uani 1 1 d DU
H14A H 0.1110 0.7445 0.4969 0.147 Uiso 1 1 calc R
H14B H 0.1306 0.7297 0.4373 0.147 Uiso 1 1 calc R
H14C H 0.2054 0.7299 0.4792 0.147 Uiso 1 1 calc R
N8S N 0.2242(18) 0.0999(10) 0.3607(10) 0.155(8) Uani 1 1 d U
C15S C 0.147(3) 0.0886(11) 0.3600(12) 0.136(8) Uani 1 1 d U
C16S C 0.057(2) 0.0785(10) 0.3619(11) 0.148(9) Uani 1 1 d U
H16A H 0.0410 0.0679 0.3937 0.221 Uiso 1 1 calc R
H16B H 0.0322 0.0495 0.3325 0.221 Uiso 1 1 calc R
H16C H 0.0338 0.1109 0.3610 0.221 Uiso 1 1 calc R
N9S N 0.216(3) 0.9747(14) 0.3979(19) 0.190(17) Uani 0.50 1 d PDU
C17S C 0.135(3) 0.9604(15) 0.392(2) 0.176(16) Uani 0.50 1 d PDU
C18S C 0.045(3) 0.9547(13) 0.3965(19) 0.166(17) Uani 0.50 1 d PDU
H18A H 0.0320 0.9800 0.4275 0.249 Uiso 0.50 1 calc PR
H18B H 0.0211 0.9180 0.3986 0.249 Uiso 0.50 1 calc PR
H18C H 0.0176 0.9620 0.3666 0.249 Uiso 0.50 1 calc PR
N10S N 0.166(4) 0.9678(17) 0.483(3) 0.26(2) Uani 0.50 1 d PDU
C19S C 0.145(4) 0.9183(17) 0.472(3) 0.24(2) Uani 0.50 1 d PDU
C20S C 0.158(3) 0.8657(16) 0.463(2) 0.20(2) Uani 0.50 1 d PDU
H20A H 0.1175 0.8464 0.4830 0.297 Uiso 0.50 1 calc PR
H20B H 0.2196 0.8651 0.4725 0.297 Uiso 0.50 1 calc PR
H20C H 0.1462 0.8483 0.4263 0.297 Uiso 0.50 1 calc PR
O9 O 0.8623(9) 0.0578(7) 0.0527(6) 0.121(5) Uani 1 1 d .
C21S C 0.939(2) 0.0785(9) 0.0311(10) 0.145(10) Uani 1 1 d .
H21S H 0.9912 0.0617 0.0358 0.175 Uiso 1 1 calc R
C22S C 0.9541(13) 0.1372(7) 0.0505(9) 0.105(7) Uani 1 1 d .
H22E H 0.9029 0.1512 0.0407 0.157 Uiso 1 1 calc R
H22F H 1.0076 0.1531 0.0359 0.157 Uiso 1 1 calc R
H22G H 0.9621 0.1463 0.0879 0.157 Uiso 1 1 calc R
C23S C 0.910(2) 0.072(2) -0.0261(11) 0.40(5) Uani 1 1 d .
H23E H 0.9347 0.1054 -0.0364 0.603 Uiso 1 1 calc R
H23F H 0.8450 0.0661 -0.0300 0.603 Uiso 1 1 calc R
H23G H 0.9325 0.0421 -0.0478 0.603 Uiso 1 1 calc R
C24S C 0.8698(19) 0.0039(9) 0.0633(16) 0.172(15) Uani 1 1 d .
H24S H 0.9041 -0.0141 0.0348 0.206 Uiso 1 1 calc R
C25S C 0.7739(19) -0.0279(11) 0.0542(10) 0.161(11) Uani 1 1 d .
H25E H 0.7340 -0.0073 0.0755 0.242 Uiso 1 1 calc R
H25F H 0.7715 -0.0623 0.0632 0.242 Uiso 1 1 calc R
H25G H 0.7553 -0.0343 0.0180 0.242 Uiso 1 1 calc R
C26S C 0.913(2) -0.0009(17) 0.1121(12) 0.23(2) Uani 1 1 d .
H26E H 0.9577 0.0314 0.1258 0.346 Uiso 1 1 calc R
H26F H 0.9420 -0.0324 0.1049 0.346 Uiso 1 1 calc R
H26G H 0.8679 -0.0046 0.1373 0.346 Uiso 1 1 calc R
O10 O 0.7134(12) 0.1011(7) 0.0519(7) 0.056(5) Uani 0.50 1 d PU
O11 O 0.626(3) 1.0489(16) 0.4387(17) 0.076(12) Uani 0.25 1 d PU
O12 O 0.381(4) 0.988(2) 0.516(2) 0.120(19) Uani 0.25 1 d PU

loop_
_atom_site_aniso_label
_atom_site_aniso_U_11
_atom_site_aniso_U_22
_atom_site_aniso_U_33
_atom_site_aniso_U_23
_atom_site_aniso_U_13
_atom_site_aniso_U_12
P1 0.060(3) 0.048(2) 0.052(3) 0.010(2) -0.002(2) 0.009(2)
P2 0.076(4) 0.102(4) 0.100(5) 0.038(4) -0.015(3) -0.003(3)
P3 0.076(4) 0.121(5) 0.089(4) 0.019(4) 0.008(3) 0.019(3)
P4 0.031(2) 0.094(3) 0.054(2) 0.027(2) 0.009(2) 0.018(2)
P5 0.035(3) 0.059(4) 0.043(3) 0.010(3) 0.003(3) 0.010(2)
P6 0.087(3) 0.054(3) 0.053(3) 0.011(2) 0.014(2) 0.032(2)
P7 0.061(3) 0.076(3) 0.046(3) 0.016(2) 0.004(2) 0.029(2)
P8 0.036(3) 0.068(4) 0.036(3) 0.008(3) 0.003(3) 0.018(3)
P9 0.049(3) 0.092(3) 0.051(3) 0.008(3) 0.004(2) 0.012(2)
F1 0.069(6) 0.055(5) 0.086(7) 0.018(5) 0.026(5) 0.018(4)
F2 0.051(6) 0.141(9) 0.072(7) 0.034(6) -0.010(5) 0.016(5)
F3 0.056(6) 0.075(6) 0.117(8) 0.024(6) 0.034(5) 0.021(5)
F4 0.074(6) 0.055(5) 0.121(9) -0.014(5) -0.001(6) 0.026(5)
F5 0.083(7) 0.071(6) 0.090(7) 0.029(6) 0.009(5) -0.016(5)
F6 0.091(7) 0.089(7) 0.062(6) 0.017(5) -0.013(5) 0.002(5)
F7 0.084(7) 0.099(8) 0.089(8) 0.015(6) -0.012(6) 0.028(6)
F8 0.185(14) 0.184(14) 0.095(10) 0.075(10) -0.045(9) -0.082(11)
F9 0.088(9) 0.174(13) 0.178(14) 0.006(10) -0.044(8) 0.069(8)
F10 0.139(10) 0.074(7) 0.111(10) 0.015(7) -0.018(7) -0.005(6)
F11 0.247(18) 0.146(13) 0.125(12) 0.075(10) -0.050(11) -0.082(12)
F12 0.063(8) 0.258(18) 0.164(13) -0.058(12) 0.001(8) 0.047(9)
F13 0.100(8) 0.131(9) 0.073(7) 0.016(7) 0.004(6) 0.049(7)
F14 0.128(10) 0.150(11) 0.068(8) 0.017(7) 0.021(7) 0.008(8)
F15 0.060(8) 0.286(19) 0.147(12) 0.073(12) -0.009(7) 0.065(9)
F16 0.074(9) 0.200(15) 0.173(13) -0.045(11) 0.008(8) 0.062(9)
F17 0.206(15) 0.092(9) 0.124(11) 0.011(8) 0.043(10) 0.026(9)
F18 0.195(15) 0.091(9) 0.172(14) 0.022(9) 0.035(11) 0.024(9)
F19 0.071(6) 0.111(7) 0.052(6) 0.034(5) 0.024(4) 0.059(5)
F20 0.060(6) 0.096(7) 0.048(6) 0.029(5) 0.007(4) -0.019(5)
F21 0.114(8) 0.071(6) 0.059(6) 0.024(5) 0.034(5) 0.032(5)
F22 0.029(4) 0.096(6) 0.073(5) -0.010(5) 0.001(5) 0.018(5)
F23 0.028(5) 0.288(15) 0.110(7) 0.139(9) 0.018(6) 0.056(7)
F24 0.081(7) 0.100(7) 0.062(6) 0.035(6) -0.017(5) -0.015(5)
F25 0.041(5) 0.083(6) 0.057(5) 0.018(5) 0.000(4) 0.018(4)
F26 0.034(5) 0.082(6) 0.041(5) 0.006(4) 0.013(4) 0.003(4)
F27 0.041(5) 0.063(5) 0.049(5) 0.001(4) 0.005(4) 0.009(4)
F28 0.079(7) 0.063(6) 0.124(9) 0.031(6) -0.037(6) 0.015(5)
F29 0.124(8) 0.059(6) 0.082(7) 0.011(5) 0.014(6) 0.015(6)
F30 0.123(9) 0.117(8) 0.053(6) 0.019(6) 0.030(6) 0.033(7)
F31 0.138(9) 0.078(7) 0.115(9) 0.023(6) -0.001(7) 0.062(6)
F32 0.078(7) 0.064(6) 0.095(8) 0.009(5) -0.016(5) 0.022(5)
F33 0.098(8) 0.184(12) 0.053(7) 0.026(7) 0.023(6) 0.031(7)
F34 0.133(10) 0.109(9) 0.102(9) -0.014(7) -0.015(7) 0.066(7)
F35 0.075(6) 0.084(6) 0.043(5) 0.003(5) 0.008(4) 0.024(5)
F36 0.073(6) 0.120(8) 0.063(6) 0.042(6) 0.017(5) 0.037(5)
F37 0.067(7) 0.151(10) 0.071(7) 0.027(6) 0.004(5) 0.059(6)
F38 0.115(8) 0.098(7) 0.075(7) 0.044(6) 0.004(6) 0.038(6)
F39 0.072(7) 0.127(8) 0.069(7) 0.029(6) 0.005(5) 0.044(6)
F40 0.044(5) 0.077(6) 0.056(5) 0.013(4) 0.002(4) 0.025(4)
F41 0.052(5) 0.079(6) 0.056(5) 0.026(5) 0.015(4) 0.024(4)
F42 0.048(5) 0.050(5) 0.061(6) 0.000(4) -0.010(4) 0.017(4)
F43 0.061(6) 0.143(9) 0.065(7) 0.020(6) -0.006(5) 0.018(6)
F44 0.080(7) 0.083(7) 0.102(8) 0.034(6) -0.001(6) 0.017(5)
F45 0.055(7) 0.218(14) 0.070(7) 0.019(8) 0.006(5) 0.031(7)
F46 0.105(10) 0.225(17) 0.139(12) -0.111(12) 0.002(8) -0.014(10)
F47 0.101(8) 0.111(8) 0.103(9) 0.053(7) 0.023(6) 0.013(6)
F48 0.066(7) 0.245(15) 0.077(8) 0.092(9) 0.022(6) 0.041(8)
O1 0.067(10) 0.070(10) 0.34(3) 0.063(13) -0.082(12) -0.019(8)
O2 0.092(10) 0.070(8) 0.144(13) 0.035(8) 0.032(9) 0.024(7)
O3 0.106(9) 0.068(8) 0.063(8) 0.022(7) 0.005(7) -0.005(7)
O4 0.129(13) 0.063(8) 0.089(10) 0.015(7) 0.007(9) 0.011(8)
O5 0.130(14) 0.080(10) 0.128(13) 0.052(9) 0.057(11) 0.035(9)
O6 0.238(18) 0.063(9) 0.085(11) 0.030(8) 0.031(11) 0.060(9)
O7 0.117(12) 0.087(10) 0.138(13) 0.072(10) 0.074(10) 0.048(9)
O8 0.084(8) 0.070(8) 0.068(8) 0.035(7) 0.000(6) 0.032(6)
O1' 0.088(9) 0.060(7) 0.080(9) 0.027(7) 0.020(7) 0.008(6)
O2' 0.072(9) 0.084(9) 0.104(10) 0.049(8) 0.001(7) -0.001(7)
O3' 0.123(10) 0.064(8) 0.058(8) 0.020(6) 0.002(7) 0.001(7)
O4' 0.133(12) 0.075(8) 0.087(11) 0.026(8) 0.014(9) 0.037(8)
O5' 0.158(15) 0.062(8) 0.071(10) 0.015(7) 0.010(10) 0.024(8)
O6' 0.130(11) 0.069(8) 0.083(10) 0.006(7) -0.009(8) 0.048(7)
O7' 0.066(10) 0.091(10) 0.141(14) 0.013(9) -0.023(9) 0.016(7)
O8' 0.085(9) 0.054(8) 0.149(13) 0.018(8) 0.050(8) 0.019(6)
N1 0.030(7) 0.056(7) 0.051(8) 0.019(6) -0.001(6) 0.012(6)
N2 0.049(8) 0.046(7) 0.054(8) 0.021(6) 0.012(7) 0.009(6)
N3 0.054(9) 0.057(8) 0.043(8) 0.021(6) 0.008(7) 0.024(6)
N4 0.042(8) 0.043(7) 0.036(7) 0.013(6) 0.007(6) 0.009(6)
N5 0.053(9) 0.037(7) 0.043(8) 0.008(6) 0.011(7) 0.007(6)
N6 0.044(8) 0.039(7) 0.046(8) 0.014(6) 0.006(6) 0.011(6)
N7 0.025(7) 0.042(7) 0.051(8) 0.018(6) 0.005(6) 0.006(5)
N8 0.034(7) 0.046(7) 0.041(8) 0.022(6) -0.002(6) 0.004(5)
N9 0.044(8) 0.037(7) 0.053(9) 0.018(6) 0.000(7) 0.020(5)
N10 0.046(9) 0.038(7) 0.073(11) 0.018(7) -0.016(8) -0.002(6)
N11 0.016(7) 0.039(7) 0.065(9) 0.024(6) 0.005(6) 0.007(5)
N12 0.021(7) 0.033(6) 0.057(9) 0.014(6) 0.005(6) 0.002(5)
N1' 0.044(8) 0.049(8) 0.050(8) 0.016(7) 0.007(6) 0.015(6)
N2' 0.046(8) 0.054(8) 0.049(8) 0.010(7) -0.002(7) 0.010(7)
N3' 0.041(8) 0.027(6) 0.041(7) 0.009(6) 0.006(6) 0.009(6)
N4' 0.027(7) 0.049(7) 0.049(8) 0.006(6) -0.007(6) 0.017(6)
N5' 0.028(7) 0.061(8) 0.064(9) 0.014(7) 0.013(7) 0.014(6)
N6' 0.047(9) 0.052(7) 0.046(8) 0.018(6) -0.002(6) 0.016(6)
N7' 0.032(7) 0.048(7) 0.047(8) 0.024(6) 0.016(6) 0.016(5)
N8' 0.050(8) 0.029(6) 0.029(7) 0.009(5) 0.011(6) 0.002(5)
N9' 0.041(8) 0.037(6) 0.035(8) 0.016(5) 0.021(6) 0.017(5)
N10' 0.033(7) 0.040(7) 0.043(8) 0.022(6) 0.011(6) 0.015(5)
N11' 0.077(11) 0.030(7) 0.053(9) 0.008(6) 0.029(8) 0.015(6)
N12' 0.056(9) 0.031(7) 0.048(9) 0.012(6) 0.028(7) 0.012(6)
C1 0.035(9) 0.036(8) 0.026(8) 0.004(6) 0.011(6) -0.003(6)
C2 0.057(11) 0.044(9) 0.053(10) 0.023(8) 0.007(8) 0.003(7)
C3 0.026(9) 0.103(13) 0.069(12) 0.032(11) 0.001(8) 0.035(8)
C4 0.054(11) 0.063(11) 0.069(12) 0.020(10) -0.004(9) 0.015(8)
C5 0.074(16) 0.13(2) 0.18(3) 0.11(2) 0.044(16) 0.037(16)
C6 0.055(13) 0.118(18) 0.15(2) 0.032(16) 0.028(12) 0.027(12)
C7 0.103(15) 0.054(11) 0.110(17) 0.032(11) -0.015(12) 0.007(10)
C8 0.109(15) 0.080(13) 0.068(13) 0.025(11) 0.001(11) 0.022(11)
C9 0.111(17) 0.078(15) 0.107(18) 0.024(13) 0.005(13) 0.005(13)
C10 0.042(13) 0.057(12) 0.28(4) 0.033(17) 0.017(15) 0.005(9)
C11 0.056(13) 0.052(13) 0.21(3) 0.042(17) 0.033(16) 0.029(10)
C12 0.30(4) 0.027(11) 0.067(16) -0.009(11) 0.03(2) -0.008(15)
C13 0.119(19) 0.053(12) 0.13(2) 0.024(13) 0.026(17) 0.031(13)
C14 0.19(3) 0.041(11) 0.10(2) 0.013(12) 0.024(19) 0.035(15)
C15 0.081(15) 0.021(9) 0.101(17) 0.010(9) 0.021(12) 0.014(8)
C16 0.15(3) 0.014(10) 0.25(4) 0.046(16) 0.12(3) 0.040(12)
C17 0.14(2) 0.059(14) 0.13(2) 0.018(15) 0.04(2) 0.030(13)
C18 0.17(3) 0.057(12) 0.12(2) 0.034(12) 0.070(19) 0.036(14)
C19 0.094(17) 0.046(11) 0.12(2) 0.008(12) 0.025(14) 0.018(10)
C20 0.30(4) 0.033(11) 0.076(16) 0.016(11) 0.08(2) 0.074(16)
C21 0.15(2) 0.036(11) 0.16(2) 0.024(12) 0.050(19) 0.011(12)
C22 0.26(3) 0.044(12) 0.15(2) 0.034(14) 0.09(2) 0.043(15)
C23 0.20(3) 0.099(18) 0.072(16) 0.008(13) -0.018(16) 0.062(16)
C24 0.16(2) 0.089(17) 0.11(2) 0.046(16) 0.033(17) 0.023(16)
C25 0.15(2) 0.112(19) 0.117(19) 0.062(16) 0.034(17) 0.073(17)
C26 0.091(16) 0.13(2) 0.108(18) 0.051(16) -0.023(13) 0.032(14)
C27 0.070(12) 0.080(14) 0.071(13) 0.010(11) -0.002(9) 0.025(10)
C28 0.030(9) 0.062(10) 0.053(10) 0.018(8) -0.007(7) 0.012(7)
C29 0.033(9) 0.034(8) 0.054(10) 0.011(8) 0.017(7) 0.010(7)
C30 0.048(10) 0.038(8) 0.033(9) 0.023(7) 0.005(7) 0.006(7)
C31 0.056(10) 0.053(9) 0.033(8) 0.023(7) 0.008(7) 0.020(8)
C32 0.046(9) 0.045(8) 0.029(8) 0.006(7) 0.005(7) -0.002(6)
C33 0.031(8) 0.043(8) 0.047(10) 0.026(7) 0.007(8) 0.016(6)
C34 0.035(9) 0.026(7) 0.043(10) 0.013(6) 0.001(7) 0.007(6)
C35 0.029(8) 0.022(7) 0.034(9) 0.010(6) -0.005(7) 0.004(5)
C36 0.029(8) 0.034(8) 0.039(9) 0.009(7) 0.007(7) 0.003(6)
C37 0.043(10) 0.034(8) 0.055(11) 0.016(7) -0.014(8) 0.007(6)
C38 0.032(9) 0.030(7) 0.060(11) 0.021(7) -0.003(8) 0.009(6)
C39 0.039(9) 0.034(8) 0.045(10) 0.018(7) 0.003(8) 0.011(6)
C40 0.036(10) 0.053(9) 0.040(10) 0.021(7) -0.002(7) 0.020(7)
C41 0.034(8) 0.034(7) 0.041(10) 0.023(7) -0.001(7) 0.011(6)
C42 0.034(9) 0.038(8) 0.043(10) 0.016(7) -0.003(7) 0.005(6)
C43 0.055(9) 0.039(8) 0.033(9) 0.011(7) 0.010(7) 0.024(7)
C44 0.026(8) 0.052(9) 0.038(8) 0.010(7) -0.002(6) 0.015(6)
C45 0.056(11) 0.035(8) 0.050(10) 0.005(7) 0.009(9) 0.019(7)
C46 0.041(10) 0.036(8) 0.065(12) 0.010(8) 0.003(8) 0.024(7)
C47 0.041(10) 0.028(8) 0.061(12) 0.007(7) -0.009(8) 0.001(6)
C48 0.031(9) 0.048(9) 0.040(9) 0.013(7) -0.004(7) 0.009(6)
C49 0.068(12) 0.040(8) 0.050(11) 0.021(8) 0.025(9) 0.017(8)
C50 0.039(10) 0.032(8) 0.076(13) 0.012(8) 0.001(9) 0.011(7)
C51 0.044(10) 0.043(9) 0.064(10) 0.016(8) -0.008(9) 0.026(7)
C52 0.053(11) 0.043(9) 0.085(14) 0.034(9) 0.022(10) 0.013(7)
C53 0.052(11) 0.029(8) 0.080(12) 0.012(8) -0.002(10) 0.015(7)
C54 0.043(10) 0.045(9) 0.055(11) 0.008(8) 0.002(8) 0.017(7)
C55 0.046(10) 0.045(9) 0.063(11) 0.020(8) -0.015(8) -0.002(7)
C56 0.022(8) 0.049(9) 0.066(11) -0.005(9) -0.018(7) 0.007(7)
C57 0.051(10) 0.048(10) 0.042(10) 0.019(8) 0.003(7) 0.006(7)
C58 0.042(9) 0.043(9) 0.048(10) 0.026(8) 0.002(7) 0.003(7)
C59 0.029(8) 0.047(9) 0.046(10) 0.015(8) 0.004(7) 0.008(6)
C60 0.035(9) 0.053(10) 0.063(11) 0.017(8) 0.007(8) 0.010(7)
C61 0.033(9) 0.051(10) 0.080(12) 0.030(9) 0.005(8) 0.006(7)
C62 0.041(9) 0.057(10) 0.046(9) 0.015(8) -0.002(7) 0.020(7)
C63 0.029(9) 0.029(8) 0.061(10) 0.012(7) -0.005(8) 0.003(6)
C64 0.034(9) 0.028(7) 0.036(9) 0.014(6) 0.013(7) 0.013(6)
C65 0.029(9) 0.025(7) 0.041(9) 0.015(6) 0.006(7) 0.006(6)
C66 0.027(9) 0.039(8) 0.053(10) 0.019(7) 0.013(8) 0.013(6)
C67 0.031(9) 0.037(8) 0.035(9) 0.014(7) 0.016(7) 0.009(6)
C68 0.028(9) 0.035(8) 0.044(10) 0.019(7) 0.008(7) 0.008(6)
C69 0.026(8) 0.036(8) 0.042(9) 0.013(7) 0.001(7) 0.012(6)
C70 0.036(9) 0.036(8) 0.033(9) 0.008(7) 0.020(7) 0.009(6)
C71 0.031(9) 0.033(7) 0.037(8) 0.013(6) 0.006(7) 0.002(6)
C72 0.038(9) 0.032(7) 0.034(9) 0.010(6) 0.010(7) 0.014(6)
C73 0.046(9) 0.030(8) 0.048(9) 0.006(7) -0.012(7) 0.006(6)
C74 0.032(8) 0.041(8) 0.041(9) 0.005(7) -0.018(7) 0.014(6)
C75 0.034(8) 0.044(9) 0.048(10) 0.008(7) -0.002(7) 0.010(6)
C76 0.031(8) 0.046(9) 0.049(9) 0.018(8) 0.006(7) 0.019(6)
C77 0.025(8) 0.042(8) 0.045(9) 0.009(7) -0.005(7) 0.015(6)
C78 0.030(8) 0.051(10) 0.056(10) 0.002(8) -0.003(7) 0.019(7)
C79 0.020(7) 0.041(9) 0.052(9) 0.018(7) 0.006(6) 0.010(6)
C80 0.033(9) 0.038(9) 0.070(11) 0.012(7) -0.001(7) 0.020(6)
C1' 0.044(10) 0.054(10) 0.034(9) 0.017(8) 0.014(7) 0.014(7)
C2' 0.053(11) 0.049(9) 0.016(8) 0.019(7) -0.007(7) -0.002(7)
C3' 0.056(11) 0.046(9) 0.051(10) 0.009(8) 0.010(8) 0.016(7)
C4' 0.055(11) 0.077(13) 0.064(12) 0.003(10) 0.013(9) 0.009(8)
C5' 0.086(14) 0.091(14) 0.073(13) 0.019(12) 0.029(11) 0.021(11)
C6' 0.078(16) 0.078(14) 0.13(2) 0.038(13) 0.020(13) -0.009(11)
C7' 0.18(2) 0.070(14) 0.073(14) 0.013(11) 0.023(14) 0.040(15)
C8' 0.133(18) 0.070(14) 0.087(17) 0.020(12) -0.006(13) 0.013(12)
C9' 0.080(13) 0.051(12) 0.14(2) 0.014(12) 0.026(13) -0.004(9)
C10' 0.15(2) 0.081(15) 0.086(17) 0.027(13) 0.025(15) 0.039(14)
C11' 0.16(2) 0.050(11) 0.057(15) 0.018(10) -0.025(16) 0.011(12)
C12' 0.123(18) 0.054(11) 0.086(17) 0.040(11) 0.001(14) 0.001(11)
C13' 0.13(2) 0.041(11) 0.092(17) 0.006(10) 0.015(16) 0.004(12)
C14' 0.109(18) 0.038(10) 0.103(18) 0.016(10) 0.031(13) 0.025(10)
C15' 0.14(2) 0.032(10) 0.058(14) 0.017(9) 0.018(15) 0.002(11)
C16' 0.105(17) 0.023(9) 0.089(17) 0.010(10) 0.021(14) 0.006(9)
C17' 0.126(18) 0.046(11) 0.094(17) 0.019(11) 0.026(16) 0.026(11)
C18' 0.14(2) 0.021(9) 0.095(16) 0.014(9) 0.000(16) 0.014(10)
C19' 0.096(17) 0.041(10) 0.112(19) 0.014(11) -0.006(13) 0.014(10)
C20' 0.130(19) 0.032(9) 0.062(15) 0.010(9) 0.003(14) 0.016(10)
C21' 0.123(19) 0.072(14) 0.14(2) 0.044(15) 0.039(17) 0.038(13)
C22' 0.143(19) 0.060(12) 0.089(16) 0.005(11) -0.026(13) 0.029(12)
C23' 0.17(2) 0.103(17) 0.099(18) 0.005(14) -0.011(16) 0.085(16)
C24' 0.15(2) 0.098(18) 0.095(18) -0.006(14) -0.015(16) 0.055(16)
C25' 0.070(17) 0.088(18) 0.33(4) -0.05(2) -0.08(2) 0.066(14)
C26' 0.13(2) 0.037(14) 0.36(5) 0.02(2) 0.06(2) -0.001(15)
C27' 0.041(10) 0.082(12) 0.070(12) 0.025(10) 0.006(8) 0.007(8)
C28' 0.059(12) 0.055(10) 0.067(12) 0.021(9) 0.002(8) 0.020(8)
C29' 0.038(9) 0.041(8) 0.029(8) 0.015(7) 0.008(7) 0.014(6)
C30' 0.026(9) 0.051(9) 0.027(8) 0.001(7) 0.005(6) 0.012(6)
C31' 0.039(9) 0.050(9) 0.031(8) 0.001(7) -0.001(7) 0.018(7)
C32' 0.035(8) 0.053(9) 0.033(9) 0.013(7) 0.001(6) 0.008(6)
C33' 0.044(10) 0.039(8) 0.047(10) 0.019(7) 0.021(8) 0.020(7)
C34' 0.035(8) 0.046(8) 0.034(9) 0.017(7) 0.007(7) 0.006(6)
C35' 0.034(9) 0.028(7) 0.038(9) 0.018(6) 0.009(7) 0.011(6)
C36' 0.030(9) 0.035(8) 0.042(10) 0.015(7) 0.014(7) 0.018(6)
C37' 0.046(9) 0.047(9) 0.050(11) 0.024(8) 0.005(8) 0.013(7)
C38' 0.028(8) 0.034(7) 0.032(8) 0.011(6) 0.010(7) 0.015(6)
C39' 0.046(10) 0.033(8) 0.033(9) 0.008(7) 0.014(7) 0.013(6)
C40' 0.041(9) 0.047(9) 0.039(10) 0.019(8) 0.007(8) 0.008(7)
C41' 0.026(9) 0.031(8) 0.065(12) 0.022(7) 0.011(7) 0.011(6)
C42' 0.035(8) 0.030(7) 0.041(9) 0.013(7) -0.004(7) 0.008(6)
C43' 0.045(9) 0.049(9) 0.060(11) 0.001(8) 0.002(8) 0.016(7)
C44' 0.041(9) 0.061(10) 0.038(9) 0.010(8) -0.001(7) 0.013(7)
C45' 0.034(9) 0.032(7) 0.032(8) 0.008(6) -0.009(7) 0.013(6)
C46' 0.024(8) 0.026(7) 0.056(10) 0.010(7) 0.014(7) 0.011(6)
C47' 0.036(9) 0.024(7) 0.027(8) 0.002(6) 0.005(7) 0.006(6)
C48' 0.029(8) 0.030(7) 0.042(9) 0.010(6) 0.002(7) 0.007(6)
C49' 0.035(9) 0.033(8) 0.042(10) 0.016(7) 0.003(7) 0.006(6)
C50' 0.036(9) 0.033(8) 0.026(8) 0.013(6) 0.008(7) 0.000(6)
C51' 0.033(9) 0.040(8) 0.033(8) 0.020(7) 0.008(7) 0.010(6)
C52' 0.027(8) 0.043(8) 0.045(10) 0.021(7) 0.002(7) 0.019(6)
C53' 0.042(10) 0.041(8) 0.033(8) 0.022(7) 0.001(8) 0.006(6)
C54' 0.027(8) 0.018(7) 0.065(11) 0.017(7) 0.017(7) -0.003(5)
C55' 0.014(7) 0.051(9) 0.050(9) 0.013(7) -0.003(6) 0.005(6)
C56' 0.040(8) 0.033(8) 0.048(10) 0.005(8) 0.017(7) 0.014(6)
C57' 0.029(8) 0.046(9) 0.052(10) 0.012(7) 0.002(7) 0.016(6)
C58' 0.039(9) 0.076(12) 0.075(12) 0.043(10) 0.021(9) 0.040(8)
C59' 0.036(9) 0.054(10) 0.053(11) 0.001(9) 0.013(8) 0.007(7)
C60' 0.045(9) 0.067(12) 0.036(9) 0.006(8) 0.007(7) 0.012(8)
C61' 0.063(10) 0.037(9) 0.040(9) 0.007(8) 0.026(8) 0.022(7)
C62' 0.050(10) 0.046(10) 0.084(12) 0.014(9) 0.017(9) 0.022(7)
C63' 0.047(11) 0.035(9) 0.107(17) 0.026(10) 0.001(10) 0.016(7)
C64' 0.055(11) 0.028(8) 0.060(10) 0.006(7) 0.000(9) 0.014(7)
C65' 0.052(11) 0.031(8) 0.072(13) 0.025(8) 0.015(9) 0.011(7)
C66' 0.068(12) 0.039(9) 0.058(12) 0.018(8) 0.010(9) 0.027(8)
C67' 0.050(11) 0.048(9) 0.053(10) 0.007(8) 0.001(10) 0.022(8)
C68' 0.047(11) 0.036(8) 0.056(11) 0.022(8) 0.007(9) 0.002(7)
C69' 0.036(9) 0.047(9) 0.054(11) 0.019(8) 0.012(8) 0.009(7)
C70' 0.063(11) 0.019(7) 0.043(9) 0.011(6) 0.004(9) 0.005(7)
C71' 0.037(10) 0.047(9) 0.074(14) 0.003(9) 0.008(9) 0.013(7)
C72' 0.093(15) 0.046(10) 0.059(11) 0.027(8) -0.002(11) 0.003(9)
C73' 0.052(10) 0.042(9) 0.077(12) 0.018(8) 0.005(9) 0.003(7)
C74' 0.039(9) 0.046(10) 0.048(10) 0.020(9) 0.011(7) 0.007(7)
C75' 0.032(9) 0.049(10) 0.068(12) -0.009(8) 0.007(8) 0.001(7)
C76' 0.044(9) 0.047(10) 0.048(10) 0.013(8) -0.002(7) 0.003(7)
C77' 0.026(8) 0.049(9) 0.050(10) 0.011(8) 0.011(7) 0.015(7)
C78' 0.024(8) 0.048(10) 0.037(9) 0.002(7) 0.013(6) -0.003(6)
C79' 0.050(10) 0.035(9) 0.068(12) 0.007(9) 0.022(9) 0.009(7)
C80' 0.020(7) 0.035(8) 0.041(8) 0.004(6) 0.002(6) 0.001(6)
N1S 0.146(13) 0.126(12) 0.093(12) 0.051(13) 0.014(10) -0.005(13)
C1S 0.109(12) 0.128(13) 0.095(12) 0.038(14) -0.013(10) 0.001(14)
C2S 0.074(12) 0.125(12) 0.122(15) 0.016(14) 0.009(11) 0.033(12)
N2S 0.081(10) 0.095(11) 0.051(10) 0.003(7) 0.004(8) 0.027(8)
C3S 0.082(11) 0.093(12) 0.065(12) 0.015(7) -0.003(9) 0.022(9)
C4S 0.114(14) 0.087(12) 0.082(13) 0.024(9) -0.024(10) 0.005(10)
N3S 0.32(3) 0.16(2) 0.24(3) 0.008(19) -0.04(3) 0.00(2)
C5S 0.27(3) 0.14(2) 0.25(4) -0.01(2) -0.02(3) 0.036(18)
C6S 0.23(3) 0.12(2) 0.24(4) -0.03(2) -0.02(3) 0.065(17)
N4S 0.058(8) 0.077(10) 0.087(11) 0.023(7) 0.000(8) 0.021(7)
C7S 0.100(11) 0.070(11) 0.070(12) 0.016(7) 0.011(9) 0.037(9)
C8S 0.176(16) 0.071(11) 0.086(13) 0.026(8) 0.025(12) 0.029(11)
N5S 0.232(17) 0.121(13) 0.092(11) 0.038(13) 0.059(15) 0.054(12)
C9S 0.179(16) 0.121(13) 0.091(12) 0.038(14) 0.059(15) 0.048(12)
C10S 0.179(19) 0.155(17) 0.091(12) 0.021(15) 0.040(15) 0.028(15)
N6S 0.24(2) 0.186(18) 0.079(11) 0.008(15) -0.042(16) 0.048(15)
C11S 0.24(2) 0.201(19) 0.081(11) 0.006(16) -0.015(17) 0.038(16)
C12S 0.25(2) 0.20(2) 0.086(12) 0.017(17) -0.023(18) 0.034(19)
N7S 0.163(16) 0.143(13) 0.090(11) 0.037(14) 0.036(11) 0.081(14)
C13S 0.128(15) 0.142(14) 0.074(10) 0.040(15) 0.023(10) 0.079(15)
C14S 0.105(14) 0.151(14) 0.061(11) 0.046(13) 0.002(10) 0.059(13)
N8S 0.185(18) 0.117(15) 0.155(15) 0.004(12) -0.02(2) 0.048(18)
C15S 0.180(19) 0.093(14) 0.138(14) 0.015(12) -0.04(2) 0.05(2)
C16S 0.180(18) 0.111(15) 0.148(17) 0.025(14) -0.05(2) 0.024(19)
N9S 0.24(4) 0.062(18) 0.22(3) -0.04(2) -0.14(3) 0.02(2)
C17S 0.24(4) 0.033(15) 0.23(3) -0.040(17) -0.13(3) 0.03(2)
C18S 0.24(4) 0.014(15) 0.23(3) -0.024(18) -0.13(3) 0.05(2)
N10S 0.18(3) 0.19(4) 0.41(5) 0.16(5) -0.09(3) -0.07(3)
C19S 0.15(3) 0.19(4) 0.38(5) 0.17(4) -0.12(3) -0.07(3)
C20S 0.10(3) 0.19(4) 0.34(5) 0.21(4) -0.17(3) -0.07(3)
O9 0.085(10) 0.126(13) 0.155(15) 0.039(11) 0.042(9) 0.021(9)
C21S 0.18(3) 0.099(19) 0.12(2) 0.002(15) -0.026(19) -0.059(17)
C22S 0.087(14) 0.073(14) 0.14(2) 0.025(13) 0.000(13) -0.016(11)
C23S 0.26(4) 0.76(11) 0.10(2) 0.21(5) -0.08(3) -0.30(6)
C24S 0.13(2) 0.065(15) 0.33(5) 0.06(2) 0.08(3) 0.007(14)
C25S 0.18(3) 0.16(3) 0.14(2) 0.03(2) 0.04(2) 0.00(2)
C26S 0.22(4) 0.34(6) 0.12(3) 0.07(3) -0.06(3) -0.01(3)
O10 0.050(8) 0.061(9) 0.051(9) -0.003(7) 0.008(7) 0.013(7)
O11 0.091(15) 0.064(14) 0.072(15) 0.016(10) 0.001(10) 0.014(10)
O12 0.11(2) 0.12(2) 0.12(2) 0.009(11) 0.003(10) 0.014(11)

loop_
_atom_type_symbol
_atom_type_description
_atom_type_scat_dispersion_real
_atom_type_scat_dispersion_imag
_atom_type_scat_source
C C 0.0181 0.0091 'International Tables Vol C Tables 4.2.6.8 and 6.1.1.4'
H H 0.0000 0.0000 'International Tables Vol C Tables 4.2.6.8 and 6.1.1.4'
N N 0.0311 0.0180 'International Tables Vol C Tables 4.2.6.8 and 6.1.1.4'
O O 0.0492 0.0322 'International Tables Vol C Tables 4.2.6.8 and 6.1.1.4'
F F 0.0727 0.0534 'International Tables Vol C Tables 4.2.6.8 and 6.1.1.4'
P P 0.2955 0.4335 'International Tables Vol C Tables 4.2.6.8 and 6.1.1.4'

loop_
_geom_angle_atom_site_label_1
_geom_angle_atom_site_label_2
_geom_angle_atom_site_label_3
_geom_angle
_geom_angle_site_symmetry_1
_geom_angle_site_symmetry_3
F6 P1 F5 90.6(6) . .
F6 P1 F4 91.7(6) . .
F5 P1 F4 92.1(6) . .
F6 P1 F1 88.6(5) . .
F5 P1 F1 179.2(6) . .
F4 P1 F1 88.1(5) . .
F6 P1 F3 89.1(6) . .
F5 P1 F3 90.2(5) . .
F4 P1 F3 177.6(6) . .
F1 P1 F3 89.7(5) . .
F6 P1 F2 178.9(6) . .
F5 P1 F2 90.5(6) . .
F4 P1 F2 88.6(6) . .
F1 P1 F2 90.3(5) . .
F3 P1 F2 90.6(6) . .
F12 P2 F8 92.8(9) . .
F12 P2 F10 90.2(9) . .
F8 P2 F10 90.4(7) . .
F12 P2 F9 175.0(8) . .
F8 P2 F9 92.2(9) . .
F10 P2 F9 90.5(8) . .
F12 P2 F7 88.0(7) . .
F8 P2 F7 178.3(8) . .
F10 P2 F7 91.0(7) . .
F9 P2 F7 87.0(7) . .
F12 P2 F11 91.8(10) . .
F8 P2 F11 90.4(8) . .
F10 P2 F11 177.8(10) . .
F9 P2 F11 87.4(10) . .
F7 P2 F11 88.2(7) . .
F15 P3 F16 178.8(10) . .
F15 P3 F17 87.5(9) . .
F16 P3 F17 93.5(9) . .
F15 P3 F18 94.1(9) . .
F16 P3 F18 84.9(9) . .
F17 P3 F18 178.4(9) . .
F15 P3 F14 88.8(8) . .
F16 P3 F14 90.5(8) . .
F17 P3 F14 90.9(8) . .
F18 P3 F14 89.2(8) . .
F15 P3 F13 91.8(7) . .
F16 P3 F13 89.0(7) . .
F17 P3 F13 88.3(7) . .
F18 P3 F13 91.5(8) . .
F14 P3 F13 179.0(8) . .
F23 P4 F22 179.6(8) . .
F23 P4 F20 90.0(6) . .
F22 P4 F20 90.2(5) . .
F23 P4 F24 90.6(6) . .
F22 P4 F24 89.8(5) . .
F20 P4 F24 90.1(5) . .
F23 P4 F21 90.3(6) . .
F22 P4 F21 89.3(5) . .
F20 P4 F21 90.4(5) . .
F24 P4 F21 179.0(6) . .
F23 P4 F19 90.9(6) . .
F22 P4 F19 89.0(5) . .
F20 P4 F19 179.1(5) . .
F24 P4 F19 90.1(5) . .
F21 P4 F19 89.4(5) . .
F27 P5 F27 179.998(2) 2_665 .
F27 P5 F26 89.6(4) 2_665 2_665
F27 P5 F26 90.4(4) . 2_665
F27 P5 F26 90.4(4) 2_665 .
F27 P5 F26 89.6(4) . .
F26 P5 F26 179.997(1) 2_665 .
F27 P5 F25 90.1(4) 2_665 .
F27 P5 F25 89.9(4) . .
F26 P5 F25 90.7(4) 2_665 .
F26 P5 F25 89.3(4) . .
F27 P5 F25 89.9(4) 2_665 2_665
F27 P5 F25 90.1(4) . 2_665
F26 P5 F25 89.3(4) 2_665 2_665
F26 P5 F25 90.7(4) . 2_665
F25 P5 F25 180.0(5) . 2_665
F30 P6 F29 89.8(6) . .
F30 P6 F33 178.0(7) . .
F29 P6 F33 90.3(6) . .
F30 P6 F28 89.2(6) . .
F29 P6 F28 89.8(5) . .
F33 P6 F28 88.8(6) . .
F30 P6 F31 90.6(6) . .
F29 P6 F31 91.2(6) . .
F33 P6 F31 91.4(6) . .
F28 P6 F31 179.0(7) . .
F30 P6 F32 89.4(6) . .
F29 P6 F32 179.2(6) . .
F33 P6 F32 90.5(6) . .
F28 P6 F32 90.2(5) . .
F31 P6 F32 88.9(6) . .
F34 P7 F37 91.8(6) . .
F34 P7 F38 93.9(7) . .
F37 P7 F38 90.8(6) . .
F34 P7 F36 89.2(6) . .
F37 P7 F36 91.5(5) . .
F38 P7 F36 176.1(5) . .
F34 P7 F39 90.3(6) . .
F37 P7 F39 177.8(6) . .
F38 P7 F39 89.8(5) . .
F36 P7 F39 87.8(5) . .
F34 P7 F35 178.4(6) . .
F37 P7 F35 89.3(5) . .
F38 P7 F35 87.4(5) . .
F36 P7 F35 89.5(5) . .
F39 P7 F35 88.7(5) . .
F41 P8 F41 179.997(3) . 2_666
F41 P8 F42 90.0(4) . .
F41 P8 F42 90.0(4) 2_666 .
F41 P8 F42 90.0(4) . 2_666
F41 P8 F42 90.0(4) 2_666 2_666
F42 P8 F42 179.998(2) . 2_666
F41 P8 F40 89.8(4) . 2_666
F41 P8 F40 90.2(4) 2_666 2_666
F42 P8 F40 89.5(4) . 2_666
F42 P8 F40 90.5(4) 2_666 2_666
F41 P8 F40 90.2(4) . .
F41 P8 F40 89.8(4) 2_666 .
F42 P8 F40 90.5(4) . .
F42 P8 F40 89.5(4) 2_666 .
F40 P8 F40 179.997(2) 2_666 .
F46 P9 F45 91.4(7) . .
F46 P9 F47 99.8(10) . .
F45 P9 F47 90.6(6) . .
F46 P9 F48 86.6(10) . .
F45 P9 F48 89.7(6) . .
F47 P9 F48 173.7(7) . .
F46 P9 F43 92.1(7) . .
F45 P9 F43 175.8(7) . .
F47 P9 F43 91.1(6) . .
F48 P9 F43 88.2(6) . .
F46 P9 F44 174.9(10) . .
F45 P9 F44 88.7(6) . .
F47 P9 F44 85.4(6) . .
F48 P9 F44 88.3(7) . .
F43 P9 F44 87.6(5) . .
C5 O1 C4 124.5(17) . .
C6 O2 C7 113.9(17) . .
C8 O3 C9 113.0(14) . .
C11 O4 C10 109.1(19) . .
C16 O5 C21 123(3) . .
C23 O6 C22 110.0(16) . .
C25 O7 C24 112.9(18) . .
C27 O8 C26 115.4(14) . .
C5' O1' C4' 113.3(13) . .
C6' O2' C7' 117.5(16) . .
C8' O3' C9' 113.2(16) . .
C11' O4' C10' 114.3(18) . .
C16' O5' C21' 118.2(17) . .
C23' O6' C22' 109.4(14) . .
C24' O7' C25' 117(2) . .
C26' O8' C27' 119.4(18) . .
N2 N1 C1 109.3(10) . .
N1 N2 N3 106.9(10) . .
N2 N3 C2 110.4(11) . .
N2 N3 C3 119.9(12) . .
C2 N3 C3 129.0(13) . .
C29 N4 N5 110.2(11) . .
C29 N4 C28 128.3(11) . .
N5 N4 C28 121.1(12) . .
N6 N5 N4 107.5(10) . .
N5 N6 C30 108.0(10) . .
C37 N7 C33 118.3(12) . .
C37 N7 C32 121.5(11) . .
C33 N7 C32 120.1(11) . .
C40 N8 C41 119.3(11) . .
C40 N8 C43 120.1(11) . .
C41 N8 C43 120.5(11) . .
C45 N9 C49 121.2(12) . .
C45 N9 C80 117.9(12) . .
C49 N9 C80 120.4(12) . .
C52 N10 C53 119.0(13) . .
C52 N10 C55 120.6(14) . .
C53 N10 C55 119.9(14) . .
C67 N11 C63 120.9(11) . .
C67 N11 C62 120.2(11) . .
C63 N11 C62 118.0(12) . .
C70 N12 C71 119.3(11) . .
C70 N12 C73 120.7(11) . .
C71 N12 C73 119.1(11) . .
N2' N1' C1' 108.0(11) . .
N1' N2' N3' 108.0(11) . .
N2' N3' C2' 111.3(11) . .
N2' N3' C3' 121.4(11) . .
C2' N3' C3' 127.1(12) . .
C29' N4' N5' 111.4(10) . .
C29' N4' C28' 130.1(12) . .
N5' N4' C28' 118.3(12) . .
N6' N5' N4' 105.2(11) . .
C30' N6' N5' 109.3(10) . .
C33' N7' C37' 116.4(12) . .
C33' N7' C32' 120.8(10) . .
C37' N7' C32' 122.8(11) . .
C41' N8' C40' 117.8(12) . .
C41' N8' C43' 120.0(11) . .
C40' N8' C43' 122.2(11) . .
C49' N9' C45' 119.3(10) . .
C49' N9' C80' 119.8(11) . .
C45' N9' C80' 120.2(11) . .
C53' N10' C52' 118.3(10) . .
C53' N10' C55' 120.2(11) . .
C52' N10' C55' 120.4(10) . .
C67' N11' C63' 121.6(13) . .
C67' N11' C62' 122.1(14) . .
C63' N11' C62' 116.0(14) . .
C71' N12' C70' 119.9(12) . .
C71' N12' C73' 118.6(14) . .
C70' N12' C73' 121.0(13) . .
C2 C1 N1 107.2(11) . .
C2 C1 C44 130.7(13) . .
N1 C1 C44 121.9(11) . .
N3 C2 C1 106.2(12) . .
N3 C2 H2 126.9 . .
C1 C2 H2 126.9 . .
N3 C3 C4 111.0(12) . .
N3 C3 H3A 109.4 . .
C4 C3 H3A 109.4 . .
N3 C3 H3B 109.4 . .
C4 C3 H3B 109.4 . .
H3A C3 H3B 108.0 . .
O1 C4 C3 108.2(14) . .
O1 C4 H4A 110.1 . .
C3 C4 H4A 110.1 . .
O1 C4 H4B 110.1 . .
C3 C4 H4B 110.1 . .
H4A C4 H4B 108.4 . .
O1 C5 C6 123(2) . .
O1 C5 H5A 106.6 . .
C6 C5 H5A 106.6 . .
O1 C5 H5B 106.6 . .
C6 C5 H5B 106.6 . .
H5A C5 H5B 106.5 . .
O2 C6 C5 114.2(18) . .
O2 C6 H6A 108.7 . .
C5 C6 H6A 108.7 . .
O2 C6 H6B 108.7 . .
C5 C6 H6B 108.7 . .
H6A C6 H6B 107.6 . .
O2 C7 C8 113.8(16) . .
O2 C7 H7A 108.8 . .
C8 C7 H7A 108.8 . .
O2 C7 H7B 108.8 . .
C8 C7 H7B 108.8 . .
H7A C7 H7B 107.7 . .
O3 C8 C7 109.1(16) . .
O3 C8 H8A 109.9 . .
C7 C8 H8A 109.9 . .
O3 C8 H8B 109.9 . .
C7 C8 H8B 109.9 . .
H8A C8 H8B 108.3 . .
O3 C9 C10 105.3(16) . .
O3 C9 H9A 110.7 . .
C10 C9 H9A 110.7 . .
O3 C9 H9B 110.7 . .
C10 C9 H9B 110.7 . .
H9A C9 H9B 108.8 . .
O4 C10 C9 100(2) . .
O4 C10 H10A 111.8 . .
C9 C10 H10A 111.8 . .
O4 C10 H10B 111.8 . .
C9 C10 H10B 111.8 . .
H10A C10 H10B 109.5 . .
C12 C11 O4 128(2) . .
C12 C11 C20 126(3) . .
O4 C11 C20 106(2) . .
C11 C12 C13 117(3) . .
C11 C12 H12 121.7 . .
C13 C12 H12 121.7 . .
C14 C13 C12 121(3) . .
C14 C13 H13 119.4 . .
C12 C13 H13 119.4 . .
C13 C14 C15 121(2) . .
C13 C14 H14 119.3 . .
C15 C14 H14 119.3 . .
C20 C15 C16 117(3) . .
C20 C15 C14 123(2) . .
C16 C15 C14 119(2) . .
O5 C16 C15 119(4) . .
O5 C16 C17 121(3) . .
C15 C16 C17 120(2) . .
C18 C17 C16 116(3) . .
C18 C17 H17 122.1 . .
C16 C17 H17 122.1 . .
C19 C18 C17 123(3) . .
C19 C18 H18 118.5 . .
C17 C18 H18 118.5 . .
C20 C19 C18 116(2) . .
C20 C19 H19 122.0 . .
C18 C19 H19 122.0 . .
C19 C20 C15 128(3) . .
C19 C20 C11 120(2) . .
C15 C20 C11 111(3) . .
O5 C21 C22 115(3) . .
O5 C21 H21A 108.4 . .
C22 C21 H21A 108.4 . .
O5 C21 H21B 108.4 . .
C22 C21 H21B 108.4 . .
H21A C21 H21B 107.5 . .
C21 C22 O6 101.4(17) . .
C21 C22 H22A 111.5 . .
O6 C22 H22A 111.5 . .
C21 C22 H22B 111.5 . .
O6 C22 H22B 111.5 . .
H22A C22 H22B 109.3 . .
O6 C23 C24 108.2(19) . .
O6 C23 H23A 110.1 . .
C24 C23 H23A 110.1 . .
O6 C23 H23B 110.1 . .
C24 C23 H23B 110.1 . .
H23A C23 H23B 108.4 . .
C23 C24 O7 114(2) . .
C23 C24 H24A 108.7 . .
O7 C24 H24A 108.7 . .
C23 C24 H24B 108.7 . .
O7 C24 H24B 108.7 . .
H24A C24 H24B 107.6 . .
O7 C25 C26 111.7(18) . .
O7 C25 H25A 109.3 . .
C26 C25 H25A 109.3 . .
O7 C25 H25B 109.3 . .
C26 C25 H25B 109.3 . .
H25A C25 H25B 107.9 . .
O8 C26 C25 111.6(17) . .
O8 C26 H26A 109.3 . .
C25 C26 H26A 109.3 . .
O8 C26 H26B 109.3 . .
C25 C26 H26B 109.3 . .
H26A C26 H26B 108.0 . .
O8 C27 C28 109.0(13) . .
O8 C27 H27A 109.9 . .
C28 C27 H27A 109.9 . .
O8 C27 H27B 109.9 . .
C28 C27 H27B 109.9 . .
H27A C27 H27B 108.3 . .
N4 C28 C27 109.7(12) . .
N4 C28 H28A 109.7 . .
C27 C28 H28A 109.7 . .
N4 C28 H28B 109.7 . .
C27 C28 H28B 109.7 . .
H28A C28 H28B 108.2 . .
N4 C29 C30 106.5(12) . .
N4 C29 H29 126.7 . .
C30 C29 H29 126.7 . .
C29 C30 N6 107.8(12) . .
C29 C30 C31 129.9(13) . .
N6 C30 C31 122.0(12) . .
C30 C31 C32 113.4(11) . .
C30 C31 H31A 108.9 . .
C32 C31 H31A 108.9 . .
C30 C31 H31B 108.9 . .
C32 C31 H31B 108.9 . .
H31A C31 H31B 107.7 . .
N7 C32 C31 113.1(10) . .
N7 C32 H32A 108.9 . .
C31 C32 H32A 108.9 . .
N7 C32 H32B 108.9 . .
C31 C32 H32B 108.9 . .
H32A C32 H32B 107.8 . .
N7 C33 C34 121.5(12) . .
N7 C33 H33 119.2 . .
C34 C33 H33 119.2 . .
C33 C34 C35 121.5(12) . .
C33 C34 H34 119.3 . .
C35 C34 H34 119.3 . .
C36 C35 C34 115.0(12) . .
C36 C35 C38 121.8(11) . .
C34 C35 C38 123.2(11) . .
C37 C36 C35 120.6(12) . .
C37 C36 H36 119.7 . .
C35 C36 H36 119.7 . .
N7 C37 C36 123.1(12) . .
N7 C37 H37 118.5 . .
C36 C37 H37 118.5 . .
C42 C38 C39 114.3(13) . .
C42 C38 C35 123.6(12) . .
C39 C38 C35 122.1(11) . .
C40 C39 C38 120.4(12) . .
C40 C39 H39 119.8 . .
C38 C39 H39 119.8 . .
N8 C40 C39 123.0(12) . .
N8 C40 H40 118.5 . .
C39 C40 H40 118.5 . .
N8 C41 C42 120.7(12) . .
N8 C41 H41 119.6 . .
C42 C41 H41 119.6 . .
C41 C42 C38 122.3(12) . .
C41 C42 H42 118.9 . .
C38 C42 H42 118.9 . .
N8 C43 C44 111.8(10) . .
N8 C43 H43A 109.3 . .
C44 C43 H43A 109.3 . .
N8 C43 H43B 109.3 . .
C44 C43 H43B 109.3 . .
H43A C43 H43B 107.9 . .
C1 C44 C43 113.9(11) . .
C1 C44 H44A 108.8 . .
C43 C44 H44A 108.8 . .
C1 C44 H44B 108.8 . .
C43 C44 H44B 108.8 . .
H44A C44 H44B 107.7 . .
N9 C45 C46 118.1(13) . .
N9 C45 H45 120.9 . .
C46 C45 H45 120.9 . .
C47 C46 C45 123.1(14) . .
C47 C46 H46 118.4 . .
C45 C46 H46 118.4 . .
C46 C47 C48 118.0(13) . .
C46 C47 C50 123.3(14) . .
C48 C47 C50 118.7(14) . .
C49 C48 C47 118.9(13) . .
C49 C48 H48 120.6 . .
C47 C48 H48 120.6 . .
C48 C49 N9 120.5(13) . .
C48 C49 H49 119.7 . .
N9 C49 H49 119.7 . .
C54 C50 C51 116.4(13) . .
C54 C50 C47 123.9(14) . .
C51 C50 C47 119.7(14) . .
C52 C51 C50 117.5(14) . .
C52 C51 H51 121.3 . .
C50 C51 H51 121.3 . .
N10 C52 C51 123.8(14) . .
N10 C52 H52 118.1 . .
C51 C52 H52 118.1 . .
N10 C53 C54 120.0(15) . .
N10 C53 H53 120.0 . .
C54 C53 H53 120.0 . .
C53 C54 C50 123.2(14) . .
C53 C54 H54 118.4 . .
C50 C54 H54 118.4 . .
N10 C55 C56 106.9(10) . .
N10 C55 H55A 110.3 . .
C56 C55 H55A 110.3 . .
N10 C55 H55B 110.3 . .
C56 C55 H55B 110.3 . .
H55A C55 H55B 108.6 . .
C61 C56 C57 118.9(13) . .
C61 C56 C55 121.0(15) . .
C57 C56 C55 120.1(13) . .
C58 C57 C56 118.8(14) . .
C58 C57 H57 120.6 . .
C56 C57 H57 120.6 . .
C57 C58 C59 124.1(14) . .
C57 C58 H58 118.0 . .
C59 C58 H58 118.0 . .
C58 C59 C60 117.7(12) . .
C58 C59 C62 122.3(13) . .
C60 C59 C62 119.5(13) . .
C59 C60 C61 119.8(14) . .
C59 C60 H60 120.1 . .
C61 C60 H60 120.1 . .
C56 C61 C60 120.6(15) . .
C56 C61 H61 119.7 . .
C60 C61 H61 119.7 . .
N11 C62 C59 109.0(10) . .
N11 C62 H62A 109.9 . .
C59 C62 H62A 109.9 . .
N11 C62 H62B 109.9 . .
C59 C62 H62B 109.9 . .
H62A C62 H62B 108.3 . .
N11 C63 C64 119.9(13) . .
N11 C63 H63 120.0 . .
C64 C63 H63 120.0 . .
C63 C64 C65 120.8(12) . .
C63 C64 H64 119.6 . .
C65 C64 H64 119.6 . .
C64 C65 C66 116.5(11) . .
C64 C65 C68 123.1(11) . .
C66 C65 C68 120.3(12) . .
C67 C66 C65 121.4(13) . .
C67 C66 H66 119.3 . .
C65 C66 H66 119.3 . .
C66 C67 N11 120.4(11) . .
C66 C67 H67 119.8 . .
N11 C67 H67 119.8 . .
C72 C68 C69 116.3(11) . .
C72 C68 C65 124.5(11) . .
C69 C68 C65 119.2(12) . .
C70 C69 C68 119.4(12) . .
C70 C69 H69 120.3 . .
C68 C69 H69 120.3 . .
N12 C70 C69 122.3(11) . .
N12 C70 H70 118.9 . .
C69 C70 H70 118.9 . .
C72 C71 N12 120.5(12) . .
C72 C71 H71 119.8 . .
N12 C71 H71 119.8 . .
C71 C72 C68 122.2(12) . .
C71 C72 H72 118.9 . .
C68 C72 H72 118.9 . .
N12 C73 C74 106.3(9) . .
N12 C73 H73A 110.5 . .
C74 C73 H73A 110.5 . .
N12 C73 H73B 110.5 . .
C74 C73 H73B 110.5 . .
H73A C73 H73B 108.7 . .
C79 C74 C75 117.8(11) . .
C79 C74 C73 121.5(13) . .
C75 C74 C73 120.5(12) . .
C76 C75 C74 121.6(12) . .
C76 C75 H75 119.2 . .
C74 C75 H75 119.2 . .
C75 C76 C77 119.8(13) . .
C75 C76 H76 120.1 . .
C77 C76 H76 120.1 . .
C76 C77 C78 118.8(12) . .
C76 C77 C80 119.6(13) . .
C78 C77 C80 121.5(12) . .
C79 C78 C77 121.2(13) . .
C79 C78 H78 119.4 . .
C77 C78 H78 119.4 . .
C78 C79 C74 120.5(13) . .
C78 C79 H79 119.7 . .
C74 C79 H79 119.7 . .
N9 C80 C77 107.5(9) . .
N9 C80 H80A 110.2 . .
C77 C80 H80A 110.2 . .
N9 C80 H80B 110.2 . .
C77 C80 H80B 110.2 . .
H80A C80 H80B 108.5 . .
N1' C1' C2' 108.3(11) . .
N1' C1' C44' 122.4(13) . .
C2' C1' C44' 129.1(14) . .
N3' C2' C1' 104.4(11) . .
N3' C2' H2' 127.8 . .
C1' C2' H2' 127.8 . .
N3' C3' C4' 108.5(11) . .
N3' C3' H3'1 110.0 . .
C4' C3' H3'1 110.0 . .
N3' C3' H3'2 110.0 . .
C4' C3' H3'2 110.0 . .
H3'1 C3' H3'2 108.4 . .
O1' C4' C3' 107.1(12) . .
O1' C4' H4'1 110.3 . .
C3' C4' H4'1 110.3 . .
O1' C4' H4'2 110.3 . .
C3' C4' H4'2 110.3 . .
H4'1 C4' H4'2 108.5 . .
O1' C5' C6' 110.1(14) . .
O1' C5' H5'1 109.6 . .
C6' C5' H5'1 109.6 . .
O1' C5' H5'2 109.6 . .
C6' C5' H5'2 109.6 . .
H5'1 C5' H5'2 108.2 . .
O2' C6' C5' 118.9(17) . .
O2' C6' H6'1 107.6 . .
C5' C6' H6'1 107.6 . .
O2' C6' H6'2 107.6 . .
C5' C6' H6'2 107.6 . .
H6'1 C6' H6'2 107.0 . .
O2' C7' C8' 116.8(18) . .
O2' C7' H7'1 108.1 . .
C8' C7' H7'1 108.1 . .
O2' C7' H7'2 108.1 . .
C8' C7' H7'2 108.1 . .
H7'1 C7' H7'2 107.3 . .
O3' C8' C7' 111.4(18) . .
O3' C8' H8'1 109.3 . .
C7' C8' H8'1 109.3 . .
O3' C8' H8'2 109.3 . .
C7' C8' H8'2 109.3 . .
H8'1 C8' H8'2 108.0 . .
O3' C9' C10' 109.3(17) . .
O3' C9' H9'1 109.8 . .
C10' C9' H9'1 109.8 . .
O3' C9' H9'2 109.8 . .
C10' C9' H9'2 109.8 . .
H9'1 C9' H9'2 108.3 . .
C9' C10' O4' 104.4(17) . .
C9' C10' H10C 110.9 . .
O4' C10' H10C 110.9 . .
C9' C10' H10D 110.9 . .
O4' C10' H10D 110.9 . .
H10C C10' H10D 108.9 . .
O4' C11' C12' 129(3) . .
O4' C11' C20' 110(2) . .
C12' C11' C20' 121(2) . .
C13' C12' C11' 117(2) . .
C13' C12' H12' 121.4 . .
C11' C12' H12' 121.4 . .
C12' C13' C14' 124(2) . .
C12' C13' H13' 117.8 . .
C14' C13' H13' 117.8 . .
C13' C14' C15' 119(2) . .
C13' C14' H14' 120.4 . .
C15' C14' H14' 120.4 . .
C20' C15' C14' 122(2) . .
C20' C15' C16' 116(2) . .
C14' C15' C16' 122(2) . .
C17' C16' O5' 124(2) . .
C17' C16' C15' 124(2) . .
O5' C16' C15' 112(2) . .
C16' C17' C18' 120(2) . .
C16' C17' H17' 120.0 . .
C18' C17' H17' 120.0 . .
C19' C18' C17' 120(2) . .
C19' C18' H18' 119.9 . .
C17' C18' H18' 119.9 . .
C18' C19' C20' 116(2) . .
C18' C19' H19' 121.8 . .
C20' C19' H19' 121.8 . .
C15' C20' C11' 116.5(19) . .
C15' C20' C19' 123(2) . .
C11' C20' C19' 120(2) . .
O5' C21' C22' 105.4(18) . .
O5' C21' H21C 110.7 . .
C22' C21' H21C 110.7 . .
O5' C21' H21D 110.7 . .
C22' C21' H21D 110.7 . .
H21C C21' H21D 108.8 . .
O6' C22' C21' 105.7(15) . .
O6' C22' H22C 110.6 . .
C21' C22' H22C 110.6 . .
O6' C22' H22D 110.6 . .
C21' C22' H22D 110.6 . .
H22C C22' H22D 108.7 . .
O6' C23' C24' 105.0(16) . .
O6' C23' H23C 110.7 . .
C24' C23' H23C 110.7 . .
O6' C23' H23D 110.7 . .
C24' C23' H23D 110.7 . .
H23C C23' H23D 108.8 . .
O7' C24' C23' 115.9(19) . .
O7' C24' H24C 108.3 . .
C23' C24' H24C 108.3 . .
O7' C24' H24D 108.3 . .
C23' C24' H24D 108.3 . .
H24C C24' H24D 107.4 . .
C26' C25' O7' 126(2) . .
C26' C25' H25C 105.9 . .
O7' C25' H25C 105.9 . .
C26' C25' H25D 105.9 . .
O7' C25' H25D 105.9 . .
H25C C25' H25D 106.2 . .
C25' C26' O8' 128(2) . .
C25' C26' H26C 105.3 . .
O8' C26' H26C 105.3 . .
C25' C26' H26D 105.3 . .
O8' C26' H26D 105.3 . .
H26C C26' H26D 106.0 . .
O8' C27' C28' 105.5(13) . .
O8' C27' H27C 110.6 . .
C28' C27' H27C 110.6 . .
O8' C27' H27D 110.6 . .
C28' C27' H27D 110.6 . .
H27C C27' H27D 108.8 . .
N4' C28' C27' 110.5(12) . .
N4' C28' H28C 109.6 . .
C27' C28' H28C 109.6 . .
N4' C28' H28D 109.6 . .
C27' C28' H28D 109.6 . .
H28C C28' H28D 108.1 . .
N4' C29' C30' 105.0(11) . .
N4' C29' H29' 127.5 . .
C30' C29' H29' 127.5 . .
N6' C30' C29' 109.0(11) . .
N6' C30' C31' 123.4(12) . .
C29' C30' C31' 127.4(13) . .
C32' C31' C30' 114.8(10) . .
C32' C31' H31C 108.6 . .
C30' C31' H31C 108.6 . .
C32' C31' H31D 108.6 . .
C30' C31' H31D 108.6 . .
H31C C31' H31D 107.5 . .
N7' C32' C31' 112.6(11) . .
N7' C32' H32C 109.1 . .
C31' C32' H32C 109.1 . .
N7' C32' H32D 109.1 . .
C31' C32' H32D 109.1 . .
H32C C32' H32D 107.8 . .
C34' C33' N7' 122.9(12) . .
C34' C33' H33' 118.5 . .
N7' C33' H33' 118.5 . .
C33' C34' C35' 121.6(12) . .
C33' C34' H34' 119.2 . .
C35' C34' H34' 119.2 . .
C34' C35' C38' 121.7(11) . .
C34' C35' C36' 115.2(12) . .
C38' C35' C36' 123.1(11) . .
C37' C36' C35' 121.6(12) . .
C37' C36' H36' 119.2 . .
C35' C36' H36' 119.2 . .
C36' C37' N7' 122.2(13) . .
C36' C37' H37' 118.9 . .
N7' C37' H37' 118.9 . .
C35' C38' C39' 125.3(11) . .
C35' C38' C42' 121.6(11) . .
C39' C38' C42' 113.0(11) . .
C40' C39' C38' 122.8(12) . .
C40' C39' H39' 118.6 . .
C38' C39' H39' 118.6 . .
C39' C40' N8' 123.3(13) . .
C39' C40' H40' 118.3 . .
N8' C40' H40' 118.3 . .
C42' C41' N8' 121.6(12) . .
C42' C41' H41' 119.2 . .
N8' C41' H41' 119.2 . .
C41' C42' C38' 121.4(12) . .
C41' C42' H42' 119.3 . .
C38' C42' H42' 119.3 . .
N8' C43' C44' 111.8(11) . .
N8' C43' H43C 109.2 . .
C44' C43' H43C 109.2 . .
N8' C43' H43D 109.2 . .
C44' C43' H43D 109.2 . .
H43C C43' H43D 107.9 . .
C1' C44' C43' 112.5(11) . .
C1' C44' H44C 109.1 . .
C43' C44' H44C 109.1 . .
C1' C44' H44D 109.1 . .
C43' C44' H44D 109.1 . .
H44C C44' H44D 107.8 . .
N9' C45' C46' 121.1(12) . .
N9' C45' H45' 119.4 . .
C46' C45' H45' 119.4 . .
C45' C46' C47' 121.2(12) . .
C45' C46' H46' 119.4 . .
C47' C46' H46' 119.4 . .
C50' C47' C46' 122.1(11) . .
C50' C47' C48' 122.7(11) . .
C46' C47' C48' 115.2(11) . .
C49' C48' C47' 120.0(12) . .
C49' C48' H48' 120.0 . .
C47' C48' H48' 120.0 . .
N9' C49' C48' 123.0(12) . .
N9' C49' H49' 118.5 . .
C48' C49' H49' 118.5 . .
C54' C50' C51' 115.7(11) . .
C54' C50' C47' 122.2(12) . .
C51' C50' C47' 122.1(11) . .
C52' C51' C50' 119.9(12) . .
C52' C51' H51' 120.0 . .
C50' C51' H51' 120.0 . .
N10' C52' C51' 123.1(12) . .
N10' C52' H52' 118.5 . .
C51' C52' H52' 118.5 . .
N10' C53' C54' 121.3(12) . .
N10' C53' H53' 119.3 . .
C54' C53' H53' 119.3 . .
C53' C54' C50' 121.6(13) . .
C53' C54' H54' 119.2 . .
C50' C54' H54' 119.2 . .
N10' C55' C56' 106.5(10) . .
N10' C55' H55C 110.4 . .
C56' C55' H55C 110.4 . .
N10' C55' H55D 110.4 . .
C56' C55' H55D 110.4 . .
H55C C55' H55D 108.6 . .
C61' C56' C57' 119.7(12) . .
C61' C56' C55' 121.1(13) . .
C57' C56' C55' 119.0(12) . .
C58' C57' C56' 117.0(13) . .
C58' C57' H57' 121.5 . .
C56' C57' H57' 121.5 . .
C59' C58' C57' 122.4(14) . .
C59' C58' H58' 118.8 . .
C57' C58' H58' 118.8 . .
C60' C59' C58' 118.0(14) . .
C60' C59' C62' 122.6(15) . .
C58' C59' C62' 119.1(15) . .
C59' C60' C61' 120.9(14) . .
C59' C60' H60' 119.6 . .
C61' C60' H60' 119.6 . .
C56' C61' C60' 121.7(14) . .
C56' C61' H61' 119.1 . .
C60' C61' H61' 119.1 . .
N11' C62' C59' 109.1(10) . .
N11' C62' H62C 109.9 . .
C59' C62' H62C 109.9 . .
N11' C62' H62D 109.9 . .
C59' C62' H62D 109.9 . .
H62C C62' H62D 108.3 . .
N11' C63' C64' 120.8(15) . .
N11' C63' H63' 119.6 . .
C64' C63' H63' 119.6 . .
C63' C64' C65' 118.1(15) . .
C63' C64' H64' 121.0 . .
C65' C64' H64' 121.0 . .
C64' C65' C66' 118.3(14) . .
C64' C65' C68' 120.9(15) . .
C66' C65' C68' 120.8(15) . .
C67' C66' C65' 120.6(15) . .
C67' C66' H66' 119.7 . .
C65' C66' H66' 119.7 . .
N11' C67' C66' 120.5(15) . .
N11' C67' H67' 119.8 . .
C66' C67' H67' 119.8 . .
C72' C68' C69' 115.7(13) . .
C72' C68' C65' 123.7(15) . .
C69' C68' C65' 120.5(14) . .
C70' C69' C68' 117.3(13) . .
C70' C69' H69' 121.4 . .
C68' C69' H69' 121.4 . .
N12' C70' C69' 124.2(13) . .
N12' C70' H70' 117.9 . .
C69' C70' H70' 117.9 . .
N12' C71' C72' 120.9(15) . .
N12' C71' H71' 119.6 . .
C72' C71' H71' 119.6 . .
C71' C72' C68' 121.6(16) . .
C71' C72' H72' 119.2 . .
C68' C72' H72' 119.2 . .
N12' C73' C74' 108.2(11) . .
N12' C73' H73C 110.1 . .
C74' C73' H73C 110.1 . .
N12' C73' H73D 110.1 . .
C74' C73' H73D 110.1 . .
H73C C73' H73D 108.4 . .
C79' C74' C75' 118.1(13) . .
C79' C74' C73' 123.3(14) . .
C75' C74' C73' 118.5(14) . .
C76' C75' C74' 120.0(14) . .
C76' C75' H75' 120.0 . .
C74' C75' H75' 120.0 . .
C77' C76' C75' 121.2(14) . .
C77' C76' H76' 119.4 . .
C75' C76' H76' 119.4 . .
C76' C77' C78' 116.8(12) . .
C76' C77' C80' 122.1(13) . .
C78' C77' C80' 120.8(12) . .
C79' C78' C77' 121.6(13) . .
C79' C78' H78' 119.2 . .
C77' C78' H78' 119.2 . .
C74' C79' C78' 122.1(15) . .
C74' C79' H79' 118.9 . .
C78' C79' H79' 118.9 . .
N9' C80' C77' 109.2(9) . .
N9' C80' H80C 109.8 . .
C77' C80' H80C 109.8 . .
N9' C80' H80D 109.8 . .
C77' C80' H80D 109.8 . .
H80C C80' H80D 108.3 . .
N1S C1S C2S 170(3) . .
C1S C2S H2S1 109.5 . .
C1S C2S H2S2 109.5 . .
H2S1 C2S H2S2 109.5 . .
C1S C2S H2S3 109.5 . .
H2S1 C2S H2S3 109.5 . .
H2S2 C2S H2S3 109.5 . .
N2S C3S C4S 178(2) . .
C3S C4S H4S1 109.5 . .
C3S C4S H4S2 109.5 . .
H4S1 C4S H4S2 109.5 . .
C3S C4S H4S3 109.5 . .
H4S1 C4S H4S3 109.5 . .
H4S2 C4S H4S3 109.5 . .
N3S C5S C6S 141(4) . .
C5S C6S H6S1 109.5 . .
C5S C6S H6S2 109.5 . .
H6S1 C6S H6S2 109.5 . .
C5S C6S H6S3 109.5 . .
H6S1 C6S H6S3 109.5 . .
H6S2 C6S H6S3 109.5 . .
N4S C7S C8S 180(2) . .
C7S C8S H8S1 109.5 . .
C7S C8S H8S2 109.5 . .
H8S1 C8S H8S2 109.5 . .
C7S C8S H8S3 109.5 . .
H8S1 C8S H8S3 109.5 . .
H8S2 C8S H8S3 109.5 . .
N5S C9S C10S 176(4) . .
C9S C10S H10E 109.5 . .
C9S C10S H10F 109.5 . .
H10E C10S H10F 109.5 . .
C9S C10S H10G 109.5 . .
H10E C10S H10G 109.5 . .
H10F C10S H10G 109.5 . .
N6S C11S C12S 167(4) . .
C11S C12S H12A 109.5 . .
C11S C12S H12B 109.5 . .
H12A C12S H12B 109.5 . .
C11S C12S H12C 109.5 . .
H12A C12S H12C 109.5 . .
H12B C12S H12C 109.5 . .
N7S C13S C14S 176(2) . .
C13S C14S H14A 109.5 . .
C13S C14S H14B 109.5 . .
H14A C14S H14B 109.5 . .
C13S C14S H14C 109.5 . .
H14A C14S H14C 109.5 . .
H14B C14S H14C 109.5 . .
N8S C15S C16S 176(3) . .
C15S C16S H16A 109.5 . .
C15S C16S H16B 109.5 . .
H16A C16S H16B 109.5 . .
C15S C16S H16C 109.5 . .
H16A C16S H16C 109.5 . .
H16B C16S H16C 109.5 . .
N9S C17S C18S 165(5) . .
C17S C18S H18A 109.5 . .
C17S C18S H18B 109.5 . .
H18A C18S H18B 109.5 . .
C17S C18S H18C 109.5 . .
H18A C18S H18C 109.5 . .
H18B C18S H18C 109.5 . .
N10S C19S C20S 157(5) . .
C19S C20S H20A 109.5 . .
C19S C20S H20B 109.5 . .
H20A C20S H20B 109.5 . .
C19S C20S H20C 109.5 . .
H20A C20S H20C 109.5 . .
H20B C20S H20C 109.5 . .
C21S O9 C24S 110.8(18) . .
O9 C21S C22S 107(2) . .
O9 C21S C23S 105(2) . .
C22S C21S C23S 101(3) . .
O9 C21S H21S 114.1 . .
C22S C21S H21S 114.1 . .
C23S C21S H21S 114.1 . .
C21S C22S H22E 109.5 . .
C21S C22S H22F 109.5 . .
H22E C22S H22F 109.5 . .
C21S C22S H22G 109.5 . .
H22E C22S H22G 109.5 . .
H22F C22S H22G 109.5 . .
C21S C23S H23E 109.5 . .
C21S C23S H23F 109.5 . .
H23E C23S H23F 109.5 . .
C21S C23S H23G 109.5 . .
H23E C23S H23G 109.5 . .
H23F C23S H23G 109.5 . .
C26S C24S O9 122(3) . .
C26S C24S C25S 112(3) . .
O9 C24S C25S 104(2) . .
C26S C24S H24S 105.8 . .
O9 C24S H24S 105.8 . .
C25S C24S H24S 105.8 . .
C24S C25S H25E 109.5 . .
C24S C25S H25F 109.5 . .
H25E C25S H25F 109.5 . .
C24S C25S H25G 109.5 . .
H25E C25S H25G 109.5 . .
H25F C25S H25G 109.5 . .
C24S C26S H26E 109.5 . .
C24S C26S H26F 109.5 . .
H26E C26S H26F 109.5 . .
C24S C26S H26G 109.5 . .
H26E C26S H26G 109.5 . .
H26F C26S H26G 109.5 . .

loop_
_geom_bond_atom_site_label_1
_geom_bond_atom_site_label_2
_geom_bond_distance
_geom_bond_site_symmetry_2
P1 F6 1.567(10) .
P1 F5 1.569(9) .
P1 F4 1.589(9) .
P1 F1 1.596(9) .
P1 F3 1.600(9) .
P1 F2 1.604(10) .
P2 F12 1.549(13) .
P2 F8 1.556(14) .
P2 F10 1.563(12) .
P2 F9 1.586(12) .
P2 F7 1.592(12) .
P2 F11 1.593(14) .
P3 F15 1.480(12) .
P3 F16 1.562(12) .
P3 F17 1.581(14) .
P3 F18 1.586(14) .
P3 F14 1.587(12) .
P3 F13 1.619(11) .
P4 F23 1.584(8) .
P4 F22 1.587(7) .
P4 F20 1.589(9) .
P4 F24 1.590(10) .
P4 F21 1.596(10) .
P4 F19 1.596(9) .
P5 F27 1.593(7) 2_665
P5 F27 1.593(7) .
P5 F26 1.594(7) 2_665
P5 F26 1.594(7) .
P5 F25 1.605(8) .
P5 F25 1.605(8) 2_665
P6 F30 1.578(10) .
P6 F29 1.580(11) .
P6 F33 1.581(10) .
P6 F28 1.582(9) .
P6 F31 1.586(10) .
P6 F32 1.600(10) .
P7 F34 1.548(11) .
P7 F37 1.595(10) .
P7 F38 1.603(10) .
P7 F36 1.603(10) .
P7 F39 1.606(10) .
P7 F35 1.622(9) .
P8 F41 1.596(8) .
P8 F41 1.596(8) 2_666
P8 F42 1.608(7) .
P8 F42 1.608(7) 2_666
P8 F40 1.614(7) 2_666
P8 F40 1.614(7) .
P9 F46 1.501(12) .
P9 F45 1.564(10) .
P9 F47 1.572(11) .
P9 F48 1.599(12) .
P9 F43 1.604(10) .
P9 F44 1.613(11) .
O1 C5 1.20(2) .
O1 C4 1.40(2) .
O2 C6 1.394(19) .
O2 C7 1.41(2) .
O3 C8 1.43(2) .
O3 C9 1.46(2) .
O4 C11 1.38(3) .
O4 C10 1.48(2) .
O5 C16 1.27(3) .
O5 C21 1.37(3) .
O6 C23 1.40(2) .
O6 C22 1.47(2) .
O7 C25 1.39(2) .
O7 C24 1.44(3) .
O8 C27 1.377(18) .
O8 C26 1.42(2) .
O1' C5' 1.406(19) .
O1' C4' 1.414(18) .
O2' C6' 1.36(2) .
O2' C7' 1.41(2) .
O3' C8' 1.34(2) .
O3' C9' 1.420(19) .
O4' C11' 1.35(2) .
O4' C10' 1.46(2) .
O5' C16' 1.39(2) .
O5' C21' 1.44(2) .
O6' C23' 1.44(2) .
O6' C22' 1.44(2) .
O7' C24' 1.37(3) .
O7' C25' 1.37(2) .
O8' C26' 1.29(2) .
O8' C27' 1.407(18) .
N1 N2 1.333(14) .
N1 C1 1.388(16) .
N2 N3 1.354(15) .
N3 C2 1.365(17) .
N3 C3 1.443(16) .
N4 C29 1.333(16) .
N4 N5 1.346(14) .
N4 C28 1.459(16) .
N5 N6 1.317(14) .
N6 C30 1.380(16) .
N7 C37 1.347(16) .
N7 C33 1.349(16) .
N7 C32 1.466(16) .
N8 C40 1.344(16) .
N8 C41 1.349(15) .
N8 C43 1.493(16) .
N9 C45 1.352(17) .
N9 C49 1.379(17) .
N9 C80 1.488(16) .
N10 C52 1.35(2) .
N10 C53 1.349(18) .
N10 C55 1.490(17) .
N11 C67 1.358(16) .
N11 C63 1.364(16) .
N11 C62 1.487(16) .
N12 C70 1.359(16) .
N12 C71 1.378(15) .
N12 C73 1.496(15) .
N1' N2' 1.312(15) .
N1' C1' 1.357(17) .
N2' N3' 1.326(14) .
N3' C2' 1.334(16) .
N3' C3' 1.436(16) .
N4' C29' 1.334(15) .
N4' N5' 1.342(15) .
N4' C28' 1.464(17) .
N5' N6' 1.333(15) .
N6' C30' 1.330(16) .
N7' C33' 1.380(16) .
N7' C37' 1.393(17) .
N7' C32' 1.474(16) .
N8' C41' 1.369(15) .
N8' C40' 1.376(16) .
N8' C43' 1.475(17) .
N9' C49' 1.327(16) .
N9' C45' 1.371(15) .
N9' C80' 1.465(15) .
N10' C53' 1.344(15) .
N10' C52' 1.347(16) .
N10' C55' 1.506(15) .
N11' C67' 1.300(18) .
N11' C63' 1.35(2) .
N11' C62' 1.505(18) .
N12' C71' 1.294(19) .
N12' C70' 1.308(17) .
N12' C73' 1.491(17) .
C1 C2 1.367(18) .
C1 C44 1.461(17) .
C2 H2 0.9500 .
C3 C4 1.47(2) .
C3 H3A 0.9900 .
C3 H3B 0.9900 .
C4 H4A 0.9900 .
C4 H4B 0.9900 .
C5 C6 1.40(3) .
C5 H5A 0.9900 .
C5 H5B 0.9900 .
C6 H6A 0.9900 .
C6 H6B 0.9900 .
C7 C8 1.46(2) .
C7 H7A 0.9900 .
C7 H7B 0.9900 .
C8 H8A 0.9900 .
C8 H8B 0.9900 .
C9 C10 1.58(3) .
C9 H9A 0.9900 .
C9 H9B 0.9900 .
C10 H10A 0.9900 .
C10 H10B 0.9900 .
C11 C12 1.32(3) .
C11 C20 1.59(4) .
C12 C13 1.50(3) .
C12 H12 0.9500 .
C13 C14 1.32(3) .
C13 H13 0.9500 .
C14 C15 1.47(3) .
C14 H14 0.9500 .
C15 C20 1.37(3) .
C15 C16 1.40(3) .
C16 C17 1.47(4) .
C17 C18 1.42(3) .
C17 H17 0.9500 .
C18 C19 1.41(3) .
C18 H18 0.9500 .
C19 C20 1.30(3) .
C19 H19 0.9500 .
C21 C22 1.43(3) .
C21 H21A 0.9900 .
C21 H21B 0.9900 .
C22 H22A 0.9900 .
C22 H22B 0.9900 .
C23 C24 1.41(3) .
C23 H23A 0.9900 .
C23 H23B 0.9900 .
C24 H24A 0.9900 .
C24 H24B 0.9900 .
C25 C26 1.46(3) .
C25 H25A 0.9900 .
C25 H25B 0.9900 .
C26 H26A 0.9900 .
C26 H26B 0.9900 .
C27 C28 1.47(2) .
C27 H27A 0.9900 .
C27 H27B 0.9900 .
C28 H28A 0.9900 .
C28 H28B 0.9900 .
C29 C30 1.346(17) .
C29 H29 0.9500 .
C30 C31 1.481(18) .
C31 C32 1.502(17) .
C31 H31A 0.9900 .
C31 H31B 0.9900 .
C32 H32A 0.9900 .
C32 H32B 0.9900 .
C33 C34 1.360(17) .
C33 H33 0.9500 .
C34 C35 1.420(16) .
C34 H34 0.9500 .
C35 C36 1.403(17) .
C35 C38 1.445(18) .
C36 C37 1.356(18) .
C36 H36 0.9500 .
C37 H37 0.9500 .
C38 C42 1.421(18) .
C38 C39 1.430(18) .
C39 C40 1.358(18) .
C39 H39 0.9500 .
C40 H40 0.9500 .
C41 C42 1.365(18) .
C41 H41 0.9500 .
C42 H42 0.9500 .
C43 C44 1.500(17) .
C43 H43A 0.9900 .
C43 H43B 0.9900 .
C44 H44A 0.9900 .
C44 H44B 0.9900 .
C45 C46 1.394(19) .
C45 H45 0.9500 .
C46 C47 1.346(19) .
C46 H46 0.9500 .
C47 C48 1.428(19) .
C47 C50 1.46(2) .
C48 C49 1.377(19) .
C48 H48 0.9500 .
C49 H49 0.9500 .
C50 C54 1.38(2) .
C50 C51 1.43(2) .
C51 C52 1.39(2) .
C51 H51 0.9500 .
C52 H52 0.9500 .
C53 C54 1.374(19) .
C53 H53 0.9500 .
C54 H54 0.9500 .
C55 C56 1.549(19) .
C55 H55A 0.9900 .
C55 H55B 0.9900 .
C56 C61 1.37(2) .
C56 C57 1.402(19) .
C57 C58 1.350(18) .
C57 H57 0.9500 .
C58 C59 1.357(18) .
C58 H58 0.9500 .
C59 C60 1.386(18) .
C59 C62 1.503(18) .
C60 C61 1.401(18) .
C60 H60 0.9500 .
C61 H61 0.9500 .
C62 H62A 0.9900 .
C62 H62B 0.9900 .
C63 C64 1.379(17) .
C63 H63 0.9500 .
C64 C65 1.398(17) .
C64 H64 0.9500 .
C65 C66 1.421(17) .
C65 C68 1.441(17) .
C66 C67 1.345(17) .
C66 H66 0.9500 .
C67 H67 0.9500 .
C68 C72 1.415(17) .
C68 C69 1.424(17) .
C69 C70 1.371(17) .
C69 H69 0.9500 .
C70 H70 0.9500 .
C71 C72 1.345(16) .
C71 H71 0.9500 .
C72 H72 0.9500 .
C73 C74 1.520(17) .
C73 H73A 0.9900 .
C73 H73B 0.9900 .
C74 C79 1.395(17) .
C74 C75 1.403(18) .
C75 C76 1.379(17) .
C75 H75 0.9500 .
C76 C77 1.392(18) .
C76 H76 0.9500 .
C77 C78 1.396(18) .
C77 C80 1.496(17) .
C78 C79 1.376(17) .
C78 H78 0.9500 .
C79 H79 0.9500 .
C80 H80A 0.9900 .
C80 H80B 0.9900 .
C1' C2' 1.377(17) .
C1' C44' 1.519(18) .
C2' H2' 0.9500 .
C3' C4' 1.55(2) .
C3' H3'1 0.9900 .
C3' H3'2 0.9900 .
C4' H4'1 0.9900 .
C4' H4'2 0.9900 .
C5' C6' 1.47(2) .
C5' H5'1 0.9900 .
C5' H5'2 0.9900 .
C6' H6'1 0.9900 .
C6' H6'2 0.9900 .
C7' C8' 1.45(3) .
C7' H7'1 0.9900 .
C7' H7'2 0.9900 .
C8' H8'1 0.9900 .
C8' H8'2 0.9900 .
C9' C10' 1.45(3) .
C9' H9'1 0.9900 .
C9' H9'2 0.9900 .
C10' H10C 0.9900 .
C10' H10D 0.9900 .
C11' C12' 1.39(3) .
C11' C20' 1.46(3) .
C12' C13' 1.33(3) .
C12' H12' 0.9500 .
C13' C14' 1.34(2) .
C13' H13' 0.9500 .
C14' C15' 1.39(2) .
C14' H14' 0.9500 .
C15' C20' 1.35(3) .
C15' C16' 1.41(3) .
C16' C17' 1.32(3) .
C17' C18' 1.42(3) .
C17' H17' 0.9500 .
C18' C19' 1.38(2) .
C18' H18' 0.9500 .
C19' C20' 1.46(3) .
C19' H19' 0.9500 .
C21' C22' 1.53(3) .
C21' H21C 0.9900 .
C21' H21D 0.9900 .
C22' H22C 0.9900 .
C22' H22D 0.9900 .
C23' C24' 1.56(3) .
C23' H23C 0.9900 .
C23' H23D 0.9900 .
C24' H24C 0.9900 .
C24' H24D 0.9900 .
C25' C26' 1.23(3) .
C25' H25C 0.9900 .
C25' H25D 0.9900 .
C26' H26C 0.9900 .
C26' H26D 0.9900 .
C27' C28' 1.49(2) .
C27' H27C 0.9900 .
C27' H27D 0.9900 .
C28' H28C 0.9900 .
C28' H28D 0.9900 .
C29' C30' 1.347(17) .
C29' H29' 0.9500 .
C30' C31' 1.501(18) .
C31' C32' 1.491(17) .
C31' H31C 0.9900 .
C31' H31D 0.9900 .
C32' H32C 0.9900 .
C32' H32D 0.9900 .
C33' C34' 1.349(18) .
C33' H33' 0.9500 .
C34' C35' 1.395(17) .
C34' H34' 0.9500 .
C35' C38' 1.417(17) .
C35' C36' 1.441(16) .
C36' C37' 1.334(18) .
C36' H36' 0.9500 .
C37' H37' 0.9500 .
C38' C39' 1.432(17) .
C38' C42' 1.461(17) .
C39' C40' 1.292(17) .
C39' H39' 0.9500 .
C40' H40' 0.9500 .
C41' C42' 1.342(18) .
C41' H41' 0.9500 .
C42' H42' 0.9500 .
C43' C44' 1.542(18) .
C43' H43C 0.9900 .
C43' H43D 0.9900 .
C44' H44C 0.9900 .
C44' H44D 0.9900 .
C45' C46' 1.377(17) .
C45' H45' 0.9500 .
C46' C47' 1.421(17) .
C46' H46' 0.9500 .
C47' C50' 1.419(17) .
C47' C48' 1.434(17) .
C48' C49' 1.379(17) .
C48' H48' 0.9500 .
C49' H49' 0.9500 .
C50' C54' 1.388(17) .
C50' C51' 1.415(17) .
C51' C52' 1.362(17) .
C51' H51' 0.9500 .
C52' H52' 0.9500 .
C53' C54' 1.378(17) .
C53' H53' 0.9500 .
C54' H54' 0.9500 .
C55' C56' 1.510(17) .
C55' H55C 0.9900 .
C55' H55D 0.9900 .
C56' C61' 1.371(19) .
C56' C57' 1.411(18) .
C57' C58' 1.407(19) .
C57' H57' 0.9500 .
C58' C59' 1.40(2) .
C58' H58' 0.9500 .
C59' C60' 1.36(2) .
C59' C62' 1.507(19) .
C60' C61' 1.377(19) .
C60' H60' 0.9500 .
C61' H61' 0.9500 .
C62' H62C 0.9900 .
C62' H62D 0.9900 .
C63' C64' 1.38(2) .
C63' H63' 0.9500 .
C64' C65' 1.38(2) .
C64' H64' 0.9500 .
C65' C66' 1.40(2) .
C65' C68' 1.50(2) .
C66' C67' 1.35(2) .
C66' H66' 0.9500 .
C67' H67' 0.9500 .
C68' C72' 1.40(2) .
C68' C69' 1.405(19) .
C69' C70' 1.369(18) .
C69' H69' 0.9500 .
C70' H70' 0.9500 .
C71' C72' 1.35(2) .
C71' H71' 0.9500 .
C72' H72' 0.9500 .
C73' C74' 1.494(19) .
C73' H73C 0.9900 .
C73' H73D 0.9900 .
C74' C79' 1.331(19) .
C74' C75' 1.42(2) .
C75' C76' 1.394(19) .
C75' H75' 0.9500 .
C76' C77' 1.371(18) .
C76' H76' 0.9500 .
C77' C78' 1.403(18) .
C77' C80' 1.471(17) .
C78' C79' 1.368(18) .
C78' H78' 0.9500 .
C79' H79' 0.9500 .
C80' H80C 0.9900 .
C80' H80D 0.9900 .
N1S C1S 1.221(19) .
C1S C2S 1.37(2) .
C2S H2S1 0.9800 .
C2S H2S2 0.9800 .
C2S H2S3 0.9800 .
N2S C3S 1.13(2) .
C3S C4S 1.45(3) .
C4S H4S1 0.9800 .
C4S H4S2 0.9800 .
C4S H4S3 0.9800 .
N3S C5S 1.23(2) .
C5S C6S 1.40(2) .
C6S H6S1 0.9800 .
C6S H6S2 0.9800 .
C6S H6S3 0.9800 .
N4S C7S 1.13(2) .
C7S C8S 1.40(2) .
C8S H8S1 0.9800 .
C8S H8S2 0.9800 .
C8S H8S3 0.9800 .
N5S C9S 1.05(3) .
C9S C10S 1.35(3) .
C10S H10E 0.9800 .
C10S H10F 0.9800 .
C10S H10G 0.9800 .
N6S C11S 1.10(3) .
C11S C12S 1.51(3) .
C12S H12A 0.9800 .
C12S H12B 0.9800 .
C12S H12C 0.9800 .
N7S C13S 1.224(19) .
C13S C14S 1.39(2) .
C14S H14A 0.9800 .
C14S H14B 0.9800 .
C14S H14C 0.9800 .
N8S C15S 1.16(3) .
C15S C16S 1.36(4) .
C16S H16A 0.9800 .
C16S H16B 0.9800 .
C16S H16C 0.9800 .
N9S C17S 1.23(2) .
C17S C18S 1.37(2) .
C18S H18A 0.9800 .
C18S H18B 0.9800 .
C18S H18C 0.9800 .
N10S C19S 1.24(2) .
C19S C20S 1.38(2) .
C20S H20A 0.9800 .
C20S H20B 0.9800 .
C20S H20C 0.9800 .
O9 C21S 1.39(3) .
O9 C24S 1.52(3) .
C21S C22S 1.47(3) .
C21S C23S 1.57(3) .
C21S H21S 1.0000 .
C22S H22E 0.9800 .
C22S H22F 0.9800 .
C22S H22G 0.9800 .
C23S H23E 0.9800 .
C23S H23F 0.9800 .
C23S H23G 0.9800 .
C24S C26S 1.51(4) .
C24S C25S 1.54(3) .
C24S H24S 1.0000 .
C25S H25E 0.9800 .
C25S H25F 0.9800 .
C25S H25G 0.9800 .
C26S H26E 0.9800 .
C26S H26F 0.9800 .
C26S H26G 0.9800 .
O11 O12 1.73(7) 2_676
O12 O11 1.73(7) 2_676

loop_
_geom_torsion_atom_site_label_1
_geom_torsion_atom_site_label_2
_geom_torsion_atom_site_label_3
_geom_torsion_atom_site_label_4
_geom_torsion
C1 N1 N2 N3 -1.7(13)
N1 N2 N3 C2 2.9(14)
N1 N2 N3 C3 174.3(12)
C29 N4 N5 N6 2.1(13)
C28 N4 N5 N6 175.5(10)
N4 N5 N6 C30 -1.2(13)
C1' N1' N2' N3' 0.4(14)
N1' N2' N3' C2' 0.0(14)
N1' N2' N3' C3' 174.6(11)
C29' N4' N5' N6' -2.2(13)
C28' N4' N5' N6' 173.4(11)
N4' N5' N6' C30' 2.6(13)
N2 N1 C1 C2 -0.2(14)
N2 N1 C1 C44 -174.6(11)
N2 N3 C2 C1 -3.0(15)
C3 N3 C2 C1 -173.4(13)
N1 C1 C2 N3 1.9(14)
C44 C1 C2 N3 175.7(13)
N2 N3 C3 C4 -81.8(16)
C2 N3 C3 C4 87.8(18)
C5 O1 C4 C3 -153(2)
N3 C3 C4 O1 -55.1(18)
C4 O1 C5 C6 -174(2)
C7 O2 C6 C5 -146(2)
O1 C5 C6 O2 56(4)
C6 O2 C7 C8 -71(2)
C9 O3 C8 C7 -177.9(15)
O2 C7 C8 O3 -77(2)
C8 O3 C9 C10 -176.7(15)
C11 O4 C10 C9 163.5(15)
O3 C9 C10 O4 -74.4(18)
C10 O4 C11 C12 5(3)
C10 O4 C11 C20 -177.6(12)
O4 C11 C12 C13 -177.4(16)
C20 C11 C12 C13 6(3)
C11 C12 C13 C14 -4(3)
C12 C13 C14 C15 5(3)
C13 C14 C15 C20 -7(3)
C13 C14 C15 C16 178.4(17)
C21 O5 C16 C15 -167.2(15)
C21 O5 C16 C17 10(3)
C20 C15 C16 O5 -178.8(15)
C14 C15 C16 O5 -4(2)
C20 C15 C16 C17 4(2)
C14 C15 C16 C17 178.7(16)
O5 C16 C17 C18 179.5(15)
C15 C16 C17 C18 -3(3)
C16 C17 C18 C19 5(3)
C17 C18 C19 C20 -8(3)
C18 C19 C20 C15 9(3)
C18 C19 C20 C11 179.0(15)
C16 C15 C20 C19 -7(3)
C14 C15 C20 C19 178.1(18)
C16 C15 C20 C11 -177.9(14)
C14 C15 C20 C11 7(2)
C12 C11 C20 C19 -179(2)
O4 C11 C20 C19 4(2)
C12 C11 C20 C15 -7(3)
O4 C11 C20 C15 175.3(14)
C16 O5 C21 C22 159.7(17)
O5 C21 C22 O6 -69(2)
C23 O6 C22 C21 176(2)
C22 O6 C23 C24 173(2)
O6 C23 C24 O7 -69(3)
C25 O7 C24 C23 -65(2)
C24 O7 C25 C26 -154.8(18)
C27 O8 C26 C25 -171.8(17)
O7 C25 C26 O8 75(2)
C26 O8 C27 C28 179.0(14)
C29 N4 C28 C27 88.1(17)
N5 N4 C28 C27 -84.0(15)
O8 C27 C28 N4 -60.3(16)
N5 N4 C29 C30 -2.1(14)
C28 N4 C29 C30 -174.9(12)
N4 C29 C30 N6 1.3(14)
N4 C29 C30 C31 175.2(12)
N5 N6 C30 C29 0.0(13)
N5 N6 C30 C31 -174.5(11)
C29 C30 C31 C32 -77.3(17)
N6 C30 C31 C32 95.8(14)
C37 N7 C32 C31 -87.4(14)
C33 N7 C32 C31 88.1(14)
C30 C31 C32 N7 -66.0(14)
C37 N7 C33 C34 -0.8(17)
C32 N7 C33 C34 -176.5(11)
N7 C33 C34 C35 1.1(18)
C33 C34 C35 C36 -1.3(16)
C33 C34 C35 C38 179.9(11)
C34 C35 C36 C37 1.2(16)
C38 C35 C36 C37 -179.9(11)
C33 N7 C37 C36 0.8(18)
C32 N7 C37 C36 176.3(11)
C35 C36 C37 N7 -1.0(19)
C36 C35 C38 C42 -3.4(18)
C34 C35 C38 C42 175.4(11)
C36 C35 C38 C39 178.8(11)
C34 C35 C38 C39 -2.4(17)
C42 C38 C39 C40 0.5(16)
C35 C38 C39 C40 178.5(11)
C41 N8 C40 C39 -0.7(18)
C43 N8 C40 C39 177.5(11)
C38 C39 C40 N8 0.2(19)
C40 N8 C41 C42 0.4(17)
C43 N8 C41 C42 -177.8(11)
N8 C41 C42 C38 0.3(18)
C39 C38 C42 C41 -0.8(17)
C35 C38 C42 C41 -178.7(11)
C40 N8 C43 C44 -88.0(13)
C41 N8 C43 C44 90.2(13)
C2 C1 C44 C43 -73.0(17)
N1 C1 C44 C43 100.0(14)
N8 C43 C44 C1 -67.0(14)
C49 N9 C45 C46 2.4(17)
C80 N9 C45 C46 -170.0(10)
N9 C45 C46 C47 -3.2(19)
C45 C46 C47 C48 0(2)
C45 C46 C47 C50 177.4(12)
C46 C47 C48 C49 3.3(18)
C50 C47 C48 C49 -174.0(12)
C47 C48 C49 N9 -4.1(18)
C45 N9 C49 C48 1.2(18)
C80 N9 C49 C48 173.4(11)
C46 C47 C50 C54 -179.7(13)
C48 C47 C50 C54 -2.5(19)
C46 C47 C50 C51 2.0(19)
C48 C47 C50 C51 179.1(12)
C54 C50 C51 C52 4.1(18)
C47 C50 C51 C52 -177.4(12)
C53 N10 C52 C51 -2(2)
C55 N10 C52 C51 170.7(12)
C50 C51 C52 N10 -1(2)
C52 N10 C53 C54 1.0(18)
C55 N10 C53 C54 -171.3(12)
N10 C53 C54 C50 2(2)
C51 C50 C54 C53 -5(2)
C47 C50 C54 C53 176.8(12)
C52 N10 C55 C56 -85.6(15)
C53 N10 C55 C56 86.6(15)
N10 C55 C56 C61 84.5(15)
N10 C55 C56 C57 -91.8(15)
C61 C56 C57 C58 -3.8(19)
C55 C56 C57 C58 172.6(11)
C56 C57 C58 C59 2(2)
C57 C58 C59 C60 2(2)
C57 C58 C59 C62 -169.8(12)
C58 C59 C60 C61 -3.0(19)
C62 C59 C60 C61 168.8(12)
C57 C56 C61 C60 3(2)
C55 C56 C61 C60 -173.8(11)
C59 C60 C61 C56 1(2)
C67 N11 C62 C59 82.3(14)
C63 N11 C62 C59 -86.9(13)
C58 C59 C62 N11 89.3(15)
C60 C59 C62 N11 -82.1(14)
C67 N11 C63 C64 -1.3(16)
C62 N11 C63 C64 167.8(10)
N11 C63 C64 C65 -0.5(16)
C63 C64 C65 C66 2.8(16)
C63 C64 C65 C68 179.2(11)
C64 C65 C66 C67 -3.5(16)
C68 C65 C66 C67 180.0(11)
C65 C66 C67 N11 1.9(17)
C63 N11 C67 C66 0.6(17)
C62 N11 C67 C66 -168.3(11)
C64 C65 C68 C72 -172.3(11)
C66 C65 C68 C72 4.0(17)
C64 C65 C68 C69 6.2(17)
C66 C65 C68 C69 -177.5(11)
C72 C68 C69 C70 -1.8(16)
C65 C68 C69 C70 179.6(11)
C71 N12 C70 C69 -0.1(17)
C73 N12 C70 C69 -169.3(11)
C68 C69 C70 N12 1.9(17)
C70 N12 C71 C72 -1.9(16)
C73 N12 C71 C72 167.5(11)
N12 C71 C72 C68 2.0(17)
C69 C68 C72 C71 -0.1(17)
C65 C68 C72 C71 178.4(11)
C70 N12 C73 C74 78.6(14)
C71 N12 C73 C74 -90.7(13)
N12 C73 C74 C79 -87.5(14)
N12 C73 C74 C75 87.0(14)
C79 C74 C75 C76 2.7(18)
C73 C74 C75 C76 -172.0(11)
C74 C75 C76 C77 1.1(18)
C75 C76 C77 C78 -3.2(18)
C75 C76 C77 C80 172.0(11)
C76 C77 C78 C79 1.5(18)
C80 C77 C78 C79 -173.6(11)
C77 C78 C79 C74 2.4(18)
C75 C74 C79 C78 -4.4(17)
C73 C74 C79 C78 170.2(11)
C45 N9 C80 C77 89.2(14)
C49 N9 C80 C77 -83.3(14)
C76 C77 C80 N9 -88.0(14)
C78 C77 C80 N9 87.0(14)
N2' N1' C1' C2' -0.6(14)
N2' N1' C1' C44' -176.3(11)
N2' N3' C2' C1' -0.3(13)
C3' N3' C2' C1' -174.6(12)
N1' C1' C2' N3' 0.6(14)
C44' C1' C2' N3' 175.8(12)
N2' N3' C3' C4' -87.5(14)
C2' N3' C3' C4' 86.3(16)
C5' O1' C4' C3' -178.1(13)
N3' C3' C4' O1' -60.5(15)
C4' O1' C5' C6' -167.9(15)
C7' O2' C6' C5' -162.1(17)
O1' C5' C6' O2' 73(2)
C6' O2' C7' C8' -65(2)
C9' O3' C8' C7' -176.9(16)
O2' C7' C8' O3' -68(3)
C8' O3' C9' C10' 176.4(17)
O3' C9' C10' O4' -71.7(18)
C11' O4' C10' C9' 155.9(15)
C10' O4' C11' C12' 11(3)
C10' O4' C11' C20' -170.5(14)
O4' C11' C12' C13' -176.4(17)
C20' C11' C12' C13' 6(3)
C11' C12' C13' C14' -2(3)
C12' C13' C14' C15' -1(3)
C13' C14' C15' C20' 2(2)
C13' C14' C15' C16' -177.8(15)
C21' O5' C16' C17' 4(2)
C21' O5' C16' C15' -177.1(13)
C20' C15' C16' C17' -1(2)
C14' C15' C16' C17' 178.9(16)
C20' C15' C16' O5' -179.7(13)
C14' C15' C16' O5' 0(2)
O5' C16' C17' C18' -177.7(14)
C15' C16' C17' C18' 3(3)
C16' C17' C18' C19' -2(2)
C17' C18' C19' C20' -1(2)
C14' C15' C20' C11' 1(2)
C16' C15' C20' C11' -179.2(14)
C14' C15' C20' C19' 177.4(15)
C16' C15' C20' C19' -3(2)
O4' C11' C20' C15' 176.7(14)
C12' C11' C20' C15' -5(2)
O4' C11' C20' C19' 0(2)
C12' C11' C20' C19' 178.8(15)
C18' C19' C20' C15' 4(2)
C18' C19' C20' C11' 179.9(14)
C16' O5' C21' C22' 163.9(13)
C23' O6' C22' C21' 178.5(18)
O5' C21' C22' O6' -71.0(19)
C22' O6' C23' C24' 173.9(18)
C25' O7' C24' C23' -65(3)
O6' C23' C24' O7' -67(3)
C24' O7' C25' C26' -117(4)
O7' C25' C26' O8' 22(7)
C27' O8' C26' C25' -133(4)
C26' O8' C27' C28' -168(2)
C29' N4' C28' C27' 84.6(18)
N5' N4' C28' C27' -90.1(14)
O8' C27' C28' N4' -61.8(15)
N5' N4' C29' C30' 1.0(14)
C28' N4' C29' C30' -173.9(12)
N5' N6' C30' C29' -2.1(14)
N5' N6' C30' C31' -178.1(11)
N4' C29' C30' N6' 0.6(14)
N4' C29' C30' C31' 176.5(12)
N6' C30' C31' C32' 100.0(14)
C29' C30' C31' C32' -75.3(16)
C33' N7' C32' C31' -91.0(13)
C37' N7' C32' C31' 86.7(14)
C30' C31' C32' N7' -64.8(14)
C37' N7' C33' C34' -0.8(17)
C32' N7' C33' C34' 177.1(12)
N7' C33' C34' C35' 0.9(19)
C33' C34' C35' C38' 179.4(11)
C33' C34' C35' C36' 0.4(17)
C34' C35' C36' C37' -1.7(17)
C38' C35' C36' C37' 179.3(12)
C35' C36' C37' N7' 1.8(19)
C33' N7' C37' C36' -0.5(18)
C32' N7' C37' C36' -178.4(12)
C34' C35' C38' C39' -3.1(18)
C36' C35' C38' C39' 175.8(11)
C34' C35' C38' C42' 179.0(11)
C36' C35' C38' C42' -2.2(17)
C35' C38' C39' C40' -178.3(12)
C42' C38' C39' C40' -0.2(17)
C38' C39' C40' N8' -2(2)
C41' N8' C40' C39' 2.0(18)
C43' N8' C40' C39' -175.8(12)
C40' N8' C41' C42' -0.5(16)
C43' N8' C41' C42' 177.3(11)
N8' C41' C42' C38' -1.3(18)
C35' C38' C42' C41' 179.8(11)
C39' C38' C42' C41' 1.6(16)
C41' N8' C43' C44' -88.3(13)
C40' N8' C43' C44' 89.4(14)
N1' C1' C44' C43' 96.9(15)
C2' C1' C44' C43' -77.8(17)
N8' C43' C44' C1' -63.8(15)
C49' N9' C45' C46' -1.3(16)
C80' N9' C45' C46' 169.1(10)
N9' C45' C46' C47' -1.1(17)
C45' C46' C47' C50' -178.3(11)
C45' C46' C47' C48' 3.0(16)
C50' C47' C48' C49' 178.6(12)
C46' C47' C48' C49' -2.7(16)
C45' N9' C49' C48' 1.6(17)
C80' N9' C49' C48' -168.9(10)
C47' C48' C49' N9' 0.5(18)
C46' C47' C50' C54' -172.5(11)
C48' C47' C50' C54' 6.1(18)
C46' C47' C50' C51' 4.6(18)
C48' C47' C50' C51' -176.8(11)
C54' C50' C51' C52' -2.5(16)
C47' C50' C51' C52' -179.8(12)
C53' N10' C52' C51' -0.6(18)
C55' N10' C52' C51' -168.4(11)
C50' C51' C52' N10' 2.5(18)
C52' N10' C53' C54' -1.0(16)
C55' N10' C53' C54' 166.8(11)
N10' C53' C54' C50' 0.8(17)
C51' C50' C54' C53' 1.0(17)
C47' C50' C54' C53' 178.3(11)
C53' N10' C55' C56' -85.9(13)
C52' N10' C55' C56' 81.7(14)
N10' C55' C56' C61' 89.3(14)
N10' C55' C56' C57' -85.4(13)
C61' C56' C57' C58' -3.9(18)
C55' C56' C57' C58' 170.9(10)
C56' C57' C58' C59' -0.9(19)
C57' C58' C59' C60' 4(2)
C57' C58' C59' C62' -170.6(11)
C58' C59' C60' C61' -2(2)
C62' C59' C60' C61' 172.3(12)
C57' C56' C61' C60' 5.8(19)
C55' C56' C61' C60' -168.8(11)
C59' C60' C61' C56' -3(2)
C67' N11' C62' C59' 89.9(16)
C63' N11' C62' C59' -83.5(16)
C60' C59' C62' N11' -84.7(17)
C58' C59' C62' N11' 89.5(16)
C67' N11' C63' C64' 2(2)
C62' N11' C63' C64' 175.5(11)
N11' C63' C64' C65' -3.9(19)
C63' C64' C65' C66' 2.3(18)
C63' C64' C65' C68' -176.8(12)
C64' C65' C66' C67' 1(2)
C68' C65' C66' C67' -179.8(12)
C63' N11' C67' C66' 1(2)
C62' N11' C67' C66' -171.6(12)
C65' C66' C67' N11' -3(2)
C64' C65' C68' C72' 175.0(13)
C66' C65' C68' C72' -4.0(19)
C64' C65' C68' C69' -3.1(18)
C66' C65' C68' C69' 177.9(12)
C72' C68' C69' C70' -2.2(18)
C65' C68' C69' C70' 176.1(11)
C71' N12' C70' C69' 4.7(19)
C73' N12' C70' C69' -166.5(12)
C68' C69' C70' N12' -3.0(19)
C70' N12' C71' C72' -1(2)
C73' N12' C71' C72' 170.7(12)
N12' C71' C72' C68' -5(2)
C69' C68' C72' C71' 6(2)
C65' C68' C72' C71' -172.2(14)
C71' N12' C73' C74' -87.5(16)
C70' N12' C73' C74' 83.7(15)
N12' C73' C74' C79' -86.1(17)
N12' C73' C74' C75' 89.2(15)
C79' C74' C75' C76' 4(2)
C73' C74' C75' C76' -171.9(12)
C74' C75' C76' C77' 0(2)
C75' C76' C77' C78' -2.2(19)
C75' C76' C77' C80' 171.3(11)
C76' C77' C78' C79' 1.8(18)
C80' C77' C78' C79' -171.8(11)
C75' C74' C79' C78' -4(2)
C73' C74' C79' C78' 171.2(12)
C77' C78' C79' C74' 1.5(19)
C49' N9' C80' C77' 77.9(14)
C45' N9' C80' C77' -92.5(13)
C76' C77' C80' N9' -85.0(14)
C78' C77' C80' N9' 88.2(14)
C24S O9 C21S C22S -145(2)
C24S O9 C21S C23S 108(4)
C21S O9 C24S C26S 86(3)
C21S O9 C24S C25S -146(2)
